data_4104650
loop_
_publ_author_name
'Yuta Takano'
'Motoki Aoyagi'
'Michio Yamada'
'Hidefumi Nikawa'
'Zdenek Slanina'
'Naomi Mizorogi'
'Midori O. Ishitsuka'
'Takahiro Tsuchiya'
'Yutaka Maeda'
'Takeshi Akasaka'
'Tatsuhisa Kato'
'Shigeru Nagase'

_publ_contact_author_address
;Aspect of Creation of New Materials
Center for Tsukuba Advanced Research Alliance
University of Tsukuba
Tsukuba, Ibaraki 305-8577, Japan
;
_publ_contact_author_email akasaka@tara.tsukuba.ac.jp
_publ_contact_author_fax +81-29-853-6409
_publ_contact_author_name 'Takeshi AKASAKA'
_publ_contact_author_phone +81-29-853-6409
_publ_section_title
;
 Anisotropic Magnetic Behavior of Anionic Ce@C82 Carbene Adducts
;
_journal_name_full 'Journal of the American Chemical Society'
_journal_page_first 9340
_journal_page_last 9346
_journal_paper_doi 10.1021/ja902106a
_journal_volume 131
_journal_year 2009
_chemical_formula_moiety 'C92 H14 Ce 1-, C16 H36 N 1+, C S2'
_chemical_formula_sum 'C109 H50 Ce N S2'
_chemical_formula_weight 1577.74
_chemical_name_common Ce@C82(Ad)-II
_chemical_name_systematic Ce@C82(Ad)-II
_space_group_IT_number 2
_symmetry_cell_setting triclinic
_symmetry_Int_Tables_number 2
_symmetry_space_group_name_Hall '-P 1'
_symmetry_space_group_name_H-M 'P -1'
_atom_sites_solution_hydrogens geom
_atom_sites_solution_primary direct
_atom_sites_solution_secondary difmap
_audit_creation_method SHELXL-97
_cell_angle_alpha 75.603(7)
_cell_angle_beta 65.440(8)
_cell_angle_gamma 78.677(9)
_cell_formula_units_Z 2
_cell_length_a 14.709(4)
_cell_length_b 15.587(3)
_cell_length_c 15.703(3)
_cell_measurement_reflns_used 36968
_cell_measurement_temperature 120(2)
_cell_measurement_theta_max 64.07
_cell_measurement_theta_min 6.13
_cell_volume 3153.9(12)
_computing_cell_refinement PROCESS-AUTO
_computing_data_collection PROCESS-AUTO
_computing_data_reduction Yadokari-XG,SHELXTL
_computing_molecular_graphics 'Bruker SHELXTL'
_computing_publication_material 'Bruker SHELXTL'
_computing_structure_refinement 'SHELXL-97 (Sheldrick, 1997)'
_computing_structure_solution 'SHELXS-97 (Sheldrick, 1990)'
_diffrn_ambient_temperature 120(2)
_diffrn_measured_fraction_theta_full 0.973
_diffrn_measured_fraction_theta_max 0.973
_diffrn_measurement_device_type 'Rigaku R-AXIS RAPID'
_diffrn_measurement_method 'phi and omega scans'
_diffrn_radiation_monochromator graphite
_diffrn_radiation_probe x-ray
_diffrn_radiation_type MoK\a
_diffrn_radiation_wavelength 0.71075
_diffrn_reflns_av_R_equivalents 0.0301
_diffrn_reflns_av_sigmaI/netI 0.0396
_diffrn_reflns_limit_h_max 17
_diffrn_reflns_limit_h_min -17
_diffrn_reflns_limit_k_max 18
_diffrn_reflns_limit_k_min -18
_diffrn_reflns_limit_l_max 17
_diffrn_reflns_limit_l_min -18
_diffrn_reflns_number 22612
_diffrn_reflns_theta_full 25.00
_diffrn_reflns_theta_max 25.00
_diffrn_reflns_theta_min 3.06
_diffrn_source 'fine-focus sealed tube'
_diffrn_source_type 'Rigaku R-AXIS RAPID'
_exptl_absorpt_coefficient_mu 0.854
_exptl_absorpt_correction_T_max 0.9271
_exptl_absorpt_correction_T_min 0.8278
_exptl_absorpt_correction_type multi-scan
_exptl_absorpt_process_details
; 
 Higashi, T. (1995). Program for Absorption Correction.
 Rigaku Corporation, Tokyo, Japan.
;
_exptl_crystal_colour Black
_exptl_crystal_density_diffrn 1.661
_exptl_crystal_description Block
_exptl_crystal_F_000 1602
_exptl_crystal_size_max 0.23
_exptl_crystal_size_mid 0.15
_exptl_crystal_size_min 0.09
_refine_diff_density_max 1.062
_refine_diff_density_min -0.720
_refine_diff_density_rms 0.131
_refine_ls_extinction_method none
_refine_ls_goodness_of_fit_ref 1.023
_refine_ls_hydrogen_treatment constr
_refine_ls_matrix_type full
_refine_ls_number_parameters 725
_refine_ls_number_reflns 10805
_refine_ls_number_restraints 247
_refine_ls_restrained_S_all 1.019
_refine_ls_R_factor_all 0.0715
_refine_ls_R_factor_gt 0.0593
_refine_ls_shift/su_max 0.001
_refine_ls_shift/su_mean 0.000
_refine_ls_structure_factor_coef Fsqd
_refine_ls_weighting_details 'calc w=1/[\s^2^(Fo^2^)+(0.0808P)^2^+17.6228P] where P=(Fo^2^+2Fc^2^)/3'
_refine_ls_weighting_scheme calc
_refine_ls_wR_factor_gt 0.1470
_refine_ls_wR_factor_ref 0.1539
_reflns_number_gt 9304
_reflns_number_total 10805
_reflns_threshold_expression >2sigma(I)
_cod_data_source_file ja902106a_si_002.cif
_cod_data_source_block 071028ceadb
_cod_original_cell_volume 3154.0(13)
_cod_database_code 4104650

loop_
_symmetry_equiv_pos_as_xyz
'x, y, z'
'-x, -y, -z'

loop_
_atom_site_label
_atom_site_type_symbol
_atom_site_fract_x
_atom_site_fract_y
_atom_site_fract_z
_atom_site_U_iso_or_equiv
_atom_site_adp_type
_atom_site_occupancy
_atom_site_symmetry_multiplicity
_atom_site_calc_flag
_atom_site_refinement_flags
_atom_site_disorder_assembly
_atom_site_disorder_group
Ce1 Ce 0.78461(2) 0.122625(18) 0.26432(2) 0.01651(11) Uani 1 1 d . A 1
C1A C 0.8954(9) -0.0282(8) 0.2698(5) 0.0248(2) Uani 0.5053(14) 1 d PD B 2
C2A C 0.8272(6) 0.0149(5) 0.4033(7) 0.0248(2) Uani 0.5053(14) 1 d PD B 2
C3A C 0.7192(7) 0.0255(6) 0.4276(7) 0.0248(2) Uani 0.5053(14) 1 d PD B 2
C4A C 0.6648(7) -0.0033(7) 0.3822(7) 0.0248(2) Uani 0.5053(14) 1 d PD B 2
C5A C 0.7085(7) -0.0351(7) 0.2923(7) 0.0248(2) Uani 0.5053(14) 1 d PD B 2
C6A C 0.8179(8) -0.0408(7) 0.2377(7) 0.0248(2) Uani 0.5053(14) 1 d PD B 2
C7A C 0.8549(7) -0.0050(7) 0.1381(7) 0.0248(2) Uani 0.5053(14) 1 d PD B 2
C8A C 0.9410(8) 0.0392(7) 0.1123(6) 0.0248(2) Uani 0.5053(14) 1 d PD B 2
C9A C 0.9625(8) 0.0323(7) 0.1953(7) 0.0248(2) Uani 0.5053(14) 1 d PD B 2
C10A C 0.9951(8) 0.1073(6) 0.2093(7) 0.0248(2) Uani 0.5053(14) 1 d PD B 2
C11A C 0.9518(8) 0.1368(6) 0.2993(8) 0.0248(2) Uani 0.5053(14) 1 d PD B 2
C12A C 0.8681(8) 0.0994(6) 0.3847(7) 0.0248(2) Uani 0.5053(14) 1 d PD B 2
C13A C 0.8047(7) 0.1737(5) 0.4249(7) 0.0248(2) Uani 0.5053(14) 1 d PD B 2
C14A C 0.6994(7) 0.1768(6) 0.4685(8) 0.0248(2) Uani 0.5053(14) 1 d PD B 2
C15A C 0.6582(7) 0.1014(6) 0.4680(8) 0.0248(2) Uani 0.5053(14) 1 d PD B 2
C16A C 0.5644(7) 0.1136(6) 0.4572(7) 0.0248(2) Uani 0.5053(14) 1 d PD B 2
C17A C 0.5672(8) 0.0488(7) 0.4044(9) 0.0248(2) Uani 0.5053(14) 1 d PD B 2
C18A C 0.5104(7) 0.0687(6) 0.3468(6) 0.0248(2) Uani 0.5053(14) 1 d PD B 2
C19A C 0.5510(4) 0.0343(3) 0.2611(3) 0.0248(2) Uani 1 1 d D . .
C20A C 0.6513(6) -0.0140(7) 0.2345(6) 0.0248(2) Uani 0.5053(14) 1 d PD B 2
C21A C 0.6940(7) 0.0052(7) 0.1314(6) 0.0248(2) Uani 0.5053(14) 1 d PD B 2
C22A C 0.7983(8) 0.0168(8) 0.0789(7) 0.0248(2) Uani 0.5053(14) 1 d PD B 2
C23A C 0.8294(7) 0.0841(6) -0.0079(7) 0.0248(2) Uani 0.5053(14) 1 d PD B 2
C24A C 0.9146(3) 0.1286(3) -0.0338(4) 0.0248(2) Uani 1 1 d D . .
C25A C 0.9720(7) 0.1059(6) 0.0293(7) 0.0248(2) Uani 0.5053(14) 1 d PD B 2
C26A C 1.0226(10) 0.1693(6) 0.0368(7) 0.0248(2) Uani 0.5053(14) 1 d PD B 2
C27A C 1.0312(8) 0.1718(6) 0.1245(7) 0.0248(2) Uani 0.5053(14) 1 d PD B 2
C28A C 1.0253(8) 0.2650(5) 0.1226(6) 0.0248(2) Uani 0.5053(14) 1 d PD B 2
C29A C 0.9757(4) 0.2957(3) 0.2120(3) 0.0248(2) Uani 1 1 d D . .
C30A C 0.9400(7) 0.2317(5) 0.2960(6) 0.0248(2) Uani 0.5053(14) 1 d PD B 2
C31A C 0.8498(7) 0.2538(6) 0.3740(8) 0.0248(2) Uani 0.5053(14) 1 d PD B 2
C32A C 0.7935(7) 0.3397(6) 0.3689(7) 0.0248(2) Uani 0.5053(14) 1 d PD B 2
C33A C 0.6905(7) 0.3436(6) 0.4156(7) 0.0248(2) Uani 0.5053(14) 1 d PD B 2
C34A C 0.6416(6) 0.2627(6) 0.4674(7) 0.0248(2) Uani 0.5053(14) 1 d PD B 2
C35A C 0.5450(7) 0.2713(5) 0.4605(7) 0.0248(2) Uani 0.5053(14) 1 d PD B 2
C36A C 0.5068(8) 0.1997(6) 0.4552(8) 0.0248(2) Uani 0.5053(14) 1 d PD B 2
C37A C 0.4433(8) 0.2156(5) 0.4018(7) 0.0248(2) Uani 0.5053(14) 1 d PD B 2
C38A C 0.4453(9) 0.1507(6) 0.3519(7) 0.0248(2) Uani 0.5053(14) 1 d PD B 2
C39A C 0.4273(8) 0.1968(6) 0.2660(6) 0.0248(2) Uani 0.5053(14) 1 d PD B 2
C40A C 0.4747(4) 0.1647(3) 0.1750(3) 0.0248(2) Uani 1 1 d D . .
C41A C 0.5312(7) 0.0794(6) 0.1795(5) 0.0248(2) Uani 0.5053(14) 1 d PD B 2
C42A C 0.6170(7) 0.0574(7) 0.1009(7) 0.0248(2) Uani 0.5053(14) 1 d PD B 2
C43A C 0.6489(6) 0.1201(6) 0.0146(7) 0.0248(2) Uani 0.5053(14) 1 d PD B 2
C44A C 0.7515(7) 0.1266(6) -0.0414(8) 0.0248(2) Uani 0.5053(14) 1 d PD B 2
C45A C 0.7578(6) 0.2207(5) -0.0910(7) 0.0248(2) Uani 0.5053(14) 1 d PD B 2
C46A C 0.8419(3) 0.2645(3) -0.1164(4) 0.0248(2) Uani 1 1 d D . .
C47A C 0.9242(6) 0.2156(5) -0.0932(7) 0.0248(2) Uani 0.5053(14) 1 d PD B 2
C48A C 0.9706(9) 0.2795(6) -0.0815(9) 0.0248(2) Uani 0.5053(14) 1 d PD B 2
C49A C 1.0231(8) 0.2568(5) -0.0190(7) 0.0248(2) Uani 0.5053(14) 1 d PD B 2
C50A C 1.0179(10) 0.3184(7) 0.0348(7) 0.0248(2) Uani 0.5053(14) 1 d PD B 2
C51A C 0.9579(7) 0.4009(6) 0.0366(6) 0.0248(2) Uani 0.5053(14) 1 d PD B 2
C52A C 0.9134(4) 0.4343(3) 0.1245(3) 0.0248(2) Uani 1 1 d D . .
C53A C 0.9243(7) 0.3840(6) 0.2086(5) 0.0248(2) Uani 0.5053(14) 1 d PD B 2
C54A C 0.8349(7) 0.4052(7) 0.2835(7) 0.0248(2) Uani 0.5053(14) 1 d PD B 2
C55A C 0.7677(7) 0.4684(7) 0.2471(6) 0.0248(2) Uani 0.5053(14) 1 d PD B 2
C56A C 0.6609(7) 0.4628(7) 0.2877(7) 0.0248(2) Uani 0.5053(14) 1 d PD B 2
C57A C 0.6217(6) 0.4023(6) 0.3766(7) 0.0248(2) Uani 0.5053(14) 1 d PD B 2
C58A C 0.5330(4) 0.3580(3) 0.4033(4) 0.0248(2) Uani 1 1 d D . .
C59A C 0.4806(7) 0.3741(6) 0.3415(7) 0.0248(2) Uani 0.5053(14) 1 d PD B 2
C60A C 0.4309(8) 0.3032(6) 0.3485(7) 0.0248(2) Uani 0.5053(14) 1 d PD B 2
C61A C 0.4154(8) 0.2917(6) 0.2664(7) 0.0248(2) Uani 0.5053(14) 1 d PD B 2
C62A C 0.4443(8) 0.3520(6) 0.1820(6) 0.0248(2) Uani 0.5053(14) 1 d PD B 2
C63A C 0.4893(8) 0.3225(6) 0.0903(7) 0.0248(2) Uani 0.5053(14) 1 d PD B 2
C64A C 0.5075(8) 0.2311(6) 0.0880(6) 0.0248(2) Uani 0.5053(14) 1 d PD B 2
C65A C 0.5906(8) 0.2056(6) 0.0092(8) 0.0248(2) Uani 0.5053(14) 1 d PD B 2
C66A C 0.6583(7) 0.2694(6) -0.0582(7) 0.0248(2) Uani 0.5053(14) 1 d PD B 2
C67A C 0.6469(8) 0.3595(6) -0.0474(7) 0.0248(2) Uani 0.5053(14) 1 d PD B 2
C68A C 0.7369(6) 0.4047(6) -0.0739(7) 0.0248(2) Uani 0.5053(14) 1 d PD B 2
C69A C 0.8331(7) 0.3564(5) -0.1097(7) 0.0248(2) Uani 0.5053(14) 1 d PD B 2
C70A C 0.9143(7) 0.3651(6) -0.0868(8) 0.0248(2) Uani 0.5053(14) 1 d PD B 2
C71A C 0.9042(8) 0.4266(8) -0.0315(9) 0.0248(2) Uani 0.5053(14) 1 d PD B 2
C72A C 0.8115(7) 0.4831(7) -0.0026(7) 0.0248(2) Uani 0.5053(14) 1 d PD B 2
C73A C 0.7685(7) 0.5127(8) 0.0877(6) 0.0248(2) Uani 0.5053(14) 1 d PD B 2
C74A C 0.6613(7) 0.5129(7) 0.1270(6) 0.0248(2) Uani 0.5053(14) 1 d PD B 2
C75A C 0.6048(7) 0.4826(7) 0.2250(7) 0.0248(2) Uani 0.5053(14) 1 d PD B 2
C76A C 0.5140(7) 0.4373(7) 0.2521(6) 0.0248(2) Uani 0.5053(14) 1 d PD B 2
C77A C 0.4900(8) 0.4278(7) 0.1773(7) 0.0248(2) Uani 0.5053(14) 1 d PD B 2
C78A C 0.5556(9) 0.4527(9) 0.0782(7) 0.0248(2) Uani 0.5053(14) 1 d PD B 2
C79A C 0.6400(8) 0.4932(9) 0.0525(7) 0.0248(2) Uani 0.5053(14) 1 d PD B 2
C80A C 0.7307(7) 0.4710(7) -0.0252(8) 0.0248(2) Uani 0.5053(14) 1 d PD B 2
C81A C 0.5575(8) 0.3857(6) 0.0261(7) 0.0248(2) Uani 0.5053(14) 1 d PD B 2
C82A C 0.8199(6) 0.4892(6) 0.1472(6) 0.0248(2) Uani 0.5053(14) 1 d PD B 2
C1Z C 0.8905(3) -0.0680(3) 0.3687(4) 0.0248(2) Uani 1 1 d D . .
C2Z C 0.9958(7) -0.0774(9) 0.3767(7) 0.0248(2) Uani 0.5053(14) 1 d PD B 2
H37 H 1.0269 -0.0203 0.3453 0.030 Uiso 0.5053(14) 1 calc PR B 2
C3Z C 0.8466(9) -0.1552(7) 0.4180(7) 0.0248(2) Uani 0.5053(14) 1 d PD B 2
H38 H 0.7791 -0.1504 0.4152 0.030 Uiso 0.5053(14) 1 calc PR B 2
C4Z C 0.9148(8) -0.2290(8) 0.3656(8) 0.0248(2) Uani 0.5053(14) 1 d PD B 2
H39 H 0.8836 -0.2855 0.3945 0.030 Uiso 0.5053(14) 1 calc PR B 2
H40 H 0.9227 -0.2135 0.2980 0.030 Uiso 0.5053(14) 1 calc PR B 2
C5Z C 0.8338(8) -0.1779(8) 0.5238(7) 0.0248(2) Uani 0.5053(14) 1 d PD B 2
H41 H 0.7896 -0.1298 0.5572 0.030 Uiso 0.5053(14) 1 calc PR B 2
H42 H 0.8022 -0.2340 0.5553 0.030 Uiso 0.5053(14) 1 calc PR B 2
C6Z C 0.9851(9) -0.1004(7) 0.4806(7) 0.0248(2) Uani 0.5053(14) 1 d PD B 2
H43 H 0.9424 -0.0519 0.5143 0.030 Uiso 0.5053(14) 1 calc PR B 2
H44 H 1.0520 -0.1064 0.4836 0.030 Uiso 0.5053(14) 1 calc PR B 2
C7Z C 1.0644(10) -0.1533(7) 0.3245(9) 0.0248(2) Uani 0.5053(14) 1 d PD B 2
H45 H 1.0733 -0.1382 0.2566 0.030 Uiso 0.5053(14) 1 calc PR B 2
H46 H 1.1314 -0.1598 0.3274 0.030 Uiso 0.5053(14) 1 calc PR B 2
C8Z C 1.0173(10) -0.2411(9) 0.3712(11) 0.0248(2) Uani 0.5053(14) 1 d PD B 2
H47 H 1.0612 -0.2898 0.3373 0.030 Uiso 0.5053(14) 1 calc PR B 2
C9Z C 0.9374(7) -0.1881(6) 0.5294(8) 0.0248(2) Uani 0.5053(14) 1 d PD B 2
H48 H 0.9296 -0.2027 0.5976 0.030 Uiso 0.5053(14) 1 calc PR B 2
C10Z C 1.0053(11) -0.2637(10) 0.4774(10) 0.0248(2) Uani 0.5053(14) 1 d PD B 2
H49 H 0.9751 -0.3205 0.5089 0.030 Uiso 0.5053(14) 1 calc PR B 2
H50 H 1.0722 -0.2709 0.4809 0.030 Uiso 0.5053(14) 1 calc PR B 2
C1B C 0.9072(10) -0.0227(8) 0.2680(5) 0.0248(2) Uani 0.4947(14) 1 d PD B 3
C2B C 0.8017(6) -0.0001(6) 0.4049(8) 0.0248(2) Uani 0.4947(14) 1 d PD B 3
C3B C 0.8186(7) 0.0853(6) 0.4146(7) 0.0248(2) Uani 0.4947(14) 1 d PD B 3
C4B C 0.9012(8) 0.1387(6) 0.3527(8) 0.0248(2) Uani 0.4947(14) 1 d PD B 3
C5B C 0.9736(8) 0.1270(6) 0.2581(8) 0.0248(2) Uani 0.4947(14) 1 d PD B 3
C6B C 0.9692(8) 0.0528(7) 0.2178(7) 0.0248(2) Uani 0.4947(14) 1 d PD B 3
C7B C 0.9788(8) 0.0727(7) 0.1209(7) 0.0248(2) Uani 0.4947(14) 1 d PD B 3
C8B C 0.9125(8) 0.0227(7) 0.1131(6) 0.0248(2) Uani 0.4947(14) 1 d PD B 3
C9B C 0.8613(8) -0.0300(7) 0.2049(7) 0.0248(2) Uani 0.4947(14) 1 d PD B 3
C10B C 0.7569(7) -0.0404(7) 0.2326(7) 0.0248(2) Uani 0.4947(14) 1 d PD B 3
C11B C 0.6852(7) -0.0286(7) 0.3261(7) 0.0248(2) Uani 0.4947(14) 1 d PD B 3
C12B C 0.7045(7) -0.0029(7) 0.4009(7) 0.0248(2) Uani 0.4947(14) 1 d PD B 3
C13B C 0.6222(7) 0.0599(6) 0.4439(7) 0.0248(2) Uani 0.4947(14) 1 d PD B 3
C14B C 0.6321(7) 0.1324(6) 0.4765(8) 0.0248(2) Uani 0.4947(14) 1 d PD B 3
C15B C 0.7323(7) 0.1452(6) 0.4587(8) 0.0248(2) Uani 0.4947(14) 1 d PD B 3
C16B C 0.7623(7) 0.2330(6) 0.4339(7) 0.0248(2) Uani 0.4947(14) 1 d PD B 3
C17B C 0.8666(8) 0.2291(6) 0.3696(8) 0.0248(2) Uani 0.4947(14) 1 d PD B 3
C18B C 0.9000(7) 0.3071(6) 0.3024(6) 0.0248(2) Uani 0.4947(14) 1 d PD B 3
C20B C 1.0079(8) 0.2058(5) 0.1917(6) 0.0248(2) Uani 0.4947(14) 1 d PD B 3
C21B C 1.0327(8) 0.2146(6) 0.0908(6) 0.0248(2) Uani 0.4947(14) 1 d PD B 3
C22B C 1.0148(10) 0.1498(7) 0.0506(8) 0.0248(2) Uani 0.4947(14) 1 d PD B 3
C23B C 0.9805(8) 0.1796(6) -0.0278(7) 0.0248(2) Uani 0.4947(14) 1 d PD B 3
C25B C 0.8762(7) 0.0482(6) 0.0389(7) 0.0248(2) Uani 0.4947(14) 1 d PD B 3
C26B C 0.7815(8) 0.0228(8) 0.0613(7) 0.0248(2) Uani 0.4947(14) 1 d PD B 3
C27B C 0.7213(7) -0.0169(7) 0.1574(7) 0.0248(2) Uani 0.4947(14) 1 d PD B 3
C28B C 0.6202(7) 0.0176(7) 0.1683(6) 0.0248(2) Uani 0.4947(14) 1 d PD B 3
C30B C 0.5846(7) 0.0110(6) 0.3367(6) 0.0248(2) Uani 0.4947(14) 1 d PD B 3
C31B C 0.5469(8) 0.0664(7) 0.4073(9) 0.0248(2) Uani 0.4947(14) 1 d PD B 3
C32B C 0.4755(8) 0.1431(6) 0.4051(7) 0.0248(2) Uani 0.4947(14) 1 d PD B 3
C33B C 0.4832(8) 0.2133(6) 0.4396(8) 0.0248(2) Uani 0.4947(14) 1 d PD B 3
C34B C 0.5588(7) 0.2089(6) 0.4785(8) 0.0248(2) Uani 0.4947(14) 1 d PD B 3
C35B C 0.5894(7) 0.2974(5) 0.4546(7) 0.0248(2) Uani 0.4947(14) 1 d PD B 3
C36B C 0.6876(7) 0.3081(7) 0.4344(8) 0.0248(2) Uani 0.4947(14) 1 d PD B 3
C37B C 0.7284(7) 0.3873(6) 0.3685(7) 0.0248(2) Uani 0.4947(14) 1 d PD B 3
C38B C 0.8312(7) 0.3868(7) 0.3075(7) 0.0248(2) Uani 0.4947(14) 1 d PD B 3
C39B C 0.8392(7) 0.4495(7) 0.2188(6) 0.0248(2) Uani 0.4947(14) 1 d PD B 3
C41B C 0.9839(7) 0.3576(6) 0.1268(5) 0.0248(2) Uani 0.4947(14) 1 d PD B 3
C42B C 1.0244(10) 0.3085(6) 0.0529(7) 0.0248(2) Uani 0.4947(14) 1 d PD B 3
C43B C 0.9957(8) 0.3353(6) -0.0263(7) 0.0248(2) Uani 0.4947(14) 1 d PD B 3
C44B C 0.9827(10) 0.2725(6) -0.0697(9) 0.0248(2) Uani 0.4947(14) 1 d PD B 3
C45B C 0.9056(7) 0.3152(6) -0.1090(8) 0.0248(2) Uani 0.4947(14) 1 d PD B 3
C47B C 0.8513(7) 0.1700(5) -0.0853(7) 0.0248(2) Uani 0.4947(14) 1 d PD B 3
C48B C 0.7539(7) 0.1491(6) -0.0587(8) 0.0248(2) Uani 0.4947(14) 1 d PD B 3
C49B C 0.7190(7) 0.0731(6) 0.0131(7) 0.0248(2) Uani 0.4947(14) 1 d PD B 3
C50B C 0.6194(8) 0.0746(7) 0.0796(7) 0.0248(2) Uani 0.4947(14) 1 d PD B 3
C51B C 0.5490(7) 0.1506(6) 0.0831(6) 0.0248(2) Uani 0.4947(14) 1 d PD B 3
C53B C 0.4746(7) 0.1072(6) 0.2603(5) 0.0248(2) Uani 0.4947(14) 1 d PD B 3
C54B C 0.4378(10) 0.1602(6) 0.3301(7) 0.0248(2) Uani 0.4947(14) 1 d PD B 3
C55B C 0.4172(8) 0.2516(6) 0.2884(6) 0.0248(2) Uani 0.4947(14) 1 d PD B 3
C56B C 0.4389(9) 0.3254(6) 0.3143(7) 0.0248(2) Uani 0.4947(14) 1 d PD B 3
C57B C 0.4669(8) 0.3053(6) 0.3950(7) 0.0248(2) Uani 0.4947(14) 1 d PD B 3
C59B C 0.5749(7) 0.4311(6) 0.3308(7) 0.0248(2) Uani 0.4947(14) 1 d PD B 3
C60B C 0.6684(7) 0.4481(7) 0.3225(7) 0.0248(2) Uani 0.4947(14) 1 d PD B 3
C61B C 0.7375(7) 0.4892(7) 0.2299(7) 0.0248(2) Uani 0.4947(14) 1 d PD B 3
C62B C 0.7117(7) 0.5169(7) 0.1519(6) 0.0248(2) Uani 0.4947(14) 1 d PD B 3
C63B C 0.7849(7) 0.5048(8) 0.0570(7) 0.0248(2) Uani 0.4947(14) 1 d PD B 3
C64B C 0.8818(7) 0.4626(7) 0.0445(6) 0.0248(2) Uani 0.4947(14) 1 d PD B 3
C65B C 0.9254(8) 0.4135(8) -0.0296(9) 0.0248(2) Uani 0.4947(14) 1 d PD B 3
C66B C 0.8700(7) 0.4025(6) -0.0829(7) 0.0248(2) Uani 0.4947(14) 1 d PD B 3
C67B C 0.7669(7) 0.4364(7) -0.0603(8) 0.0248(2) Uani 0.4947(14) 1 d PD B 3
C68B C 0.6990(7) 0.3841(6) -0.0696(7) 0.0248(2) Uani 0.4947(14) 1 d PD B 3
C69B C 0.7393(6) 0.3008(6) -0.0987(8) 0.0248(2) Uani 0.4947(14) 1 d PD B 3
C70B C 0.6832(7) 0.2261(6) -0.0611(8) 0.0248(2) Uani 0.4947(14) 1 d PD B 3
C71B C 0.5847(9) 0.2314(6) 0.0063(8) 0.0248(2) Uani 0.4947(14) 1 d PD B 3
C72B C 0.5392(7) 0.3170(6) 0.0300(7) 0.0248(2) Uani 0.4947(14) 1 d PD B 3
C73B C 0.4671(8) 0.3278(6) 0.1242(7) 0.0248(2) Uani 0.4947(14) 1 d PD B 3
C74B C 0.4825(8) 0.4046(6) 0.1491(7) 0.0248(2) Uani 0.4947(14) 1 d PD B 3
C75B C 0.4767(8) 0.4043(7) 0.2416(7) 0.0248(2) Uani 0.4947(14) 1 d PD B 3
C76B C 0.5460(8) 0.4572(7) 0.2492(6) 0.0248(2) Uani 0.4947(14) 1 d PD B 3
C77B C 0.6117(8) 0.5051(7) 0.1646(7) 0.0248(2) Uani 0.4947(14) 1 d PD B 3
C78B C 0.6208(8) 0.4944(9) 0.0722(7) 0.0248(2) Uani 0.4947(14) 1 d PD B 3
C79B C 0.5592(9) 0.4452(9) 0.0631(7) 0.0248(2) Uani 0.4947(14) 1 d PD B 3
C80B C 0.5972(8) 0.3914(6) -0.0092(8) 0.0248(2) Uani 0.4947(14) 1 d PD B 3
C81B C 0.7271(7) 0.4927(7) 0.0076(7) 0.0248(2) Uani 0.4947(14) 1 d PD B 3
C82B C 0.4366(8) 0.2529(5) 0.1920(6) 0.0248(2) Uani 0.4947(14) 1 d PD B 3
C2Y C 0.8549(9) -0.1633(7) 0.3909(7) 0.0248(2) Uani 0.4947(14) 1 d PD B 3
H51 H 0.7977 -0.1590 0.3708 0.030 Uiso 0.4947(14) 1 calc PR B 3
C3Y C 0.9787(8) -0.0771(10) 0.3968(7) 0.0248(2) Uani 0.4947(14) 1 d PD B 3
H52 H 1.0025 -0.0172 0.3819 0.030 Uiso 0.4947(14) 1 calc PR B 3
C4Y C 1.0646(10) -0.1403(8) 0.3421(9) 0.0248(2) Uani 0.4947(14) 1 d PD B 3
H53 H 1.0851 -0.1175 0.2727 0.030 Uiso 0.4947(14) 1 calc PR B 3
H54 H 1.1233 -0.1431 0.3586 0.030 Uiso 0.4947(14) 1 calc PR B 3
C5Y C 0.9441(9) -0.1131(7) 0.5053(7) 0.0248(2) Uani 0.4947(14) 1 d PD B 3
H55 H 1.0005 -0.1170 0.5253 0.030 Uiso 0.4947(14) 1 calc PR B 3
H56 H 0.8886 -0.0717 0.5402 0.030 Uiso 0.4947(14) 1 calc PR B 3
C6Y C 0.8212(8) -0.1985(8) 0.4980(7) 0.0248(2) Uani 0.4947(14) 1 d PD B 3
H57 H 0.7975 -0.2579 0.5137 0.030 Uiso 0.4947(14) 1 calc PR B 3
H58 H 0.7645 -0.1579 0.5327 0.030 Uiso 0.4947(14) 1 calc PR B 3
C7Y C 0.9440(8) -0.2271(8) 0.3364(8) 0.0248(2) Uani 0.4947(14) 1 d PD B 3
H59 H 0.9223 -0.2871 0.3508 0.030 Uiso 0.4947(14) 1 calc PR B 3
H60 H 0.9657 -0.2048 0.2669 0.030 Uiso 0.4947(14) 1 calc PR B 3
C8Y C 1.0317(11) -0.2328(9) 0.3667(11) 0.0248(2) Uani 0.4947(14) 1 d PD B 3
H61 H 1.0890 -0.2738 0.3316 0.030 Uiso 0.4947(14) 1 calc PR B 3
C9Y C 0.9083(8) -0.2057(6) 0.5300(8) 0.0248(2) Uani 0.4947(14) 1 d PD B 3
H62 H 0.8855 -0.2285 0.6002 0.030 Uiso 0.4947(14) 1 calc PR B 3
C10Y C 0.9964(11) -0.2696(10) 0.4759(10) 0.0248(2) Uani 0.4947(14) 1 d PD B 3
H63 H 0.9745 -0.3295 0.4907 0.030 Uiso 0.4947(14) 1 calc PR B 3
H64 H 1.0528 -0.2748 0.4963 0.030 Uiso 0.4947(14) 1 calc PR B 3
C1D C 0.5724(4) 0.2993(3) 0.7651(4) 0.0189(11) Uani 1 1 d . C 4
H13 H 0.5298 0.3439 0.8045 0.023 Uiso 1 1 calc R C 4
H14 H 0.6191 0.2654 0.7953 0.023 Uiso 1 1 calc R C 4
C2D C 0.6341(4) 0.3486(4) 0.6674(4) 0.0261(12) Uani 1 1 d . C 4
H15 H 0.5886 0.3895 0.6398 0.031 Uiso 1 1 calc R C 4
H16 H 0.6719 0.3052 0.6249 0.031 Uiso 1 1 calc R C 4
C3D C 0.7072(4) 0.4014(4) 0.6730(4) 0.0237(11) Uani 1 1 d . C 4
H17 H 0.7562 0.3597 0.6954 0.028 Uiso 1 1 calc R C 4
H18 H 0.6698 0.4406 0.7202 0.028 Uiso 1 1 calc R C 4
C4D C 0.7635(5) 0.4579(5) 0.5775(5) 0.0411(16) Uani 1 1 d . C 4
H7 H 0.8005 0.4195 0.5304 0.062 Uiso 1 1 calc R C 4
H8 H 0.8109 0.4895 0.5842 0.062 Uiso 1 1 calc R C 4
H9 H 0.7155 0.5012 0.5564 0.062 Uiso 1 1 calc R C 4
C5D C 0.5667(4) 0.1601(3) 0.7151(4) 0.0213(11) Uani 1 1 d . C 4
H19 H 0.5202 0.1256 0.7095 0.026 Uiso 1 1 calc R C 4
H20 H 0.6095 0.1872 0.6497 0.026 Uiso 1 1 calc R C 4
C6D C 0.6339(4) 0.0956(4) 0.7599(4) 0.0247(12) Uani 1 1 d . C 4
H21 H 0.5917 0.0588 0.8194 0.030 Uiso 1 1 calc R C 4
H22 H 0.6723 0.1298 0.7766 0.030 Uiso 1 1 calc R C 4
C7D C 0.7072(4) 0.0348(4) 0.6919(4) 0.0226(11) Uani 1 1 d . C 4
H23 H 0.6695 0.0069 0.6683 0.027 Uiso 1 1 calc R C 4
H24 H 0.7556 0.0709 0.6363 0.027 Uiso 1 1 calc R C 4
C8D C 0.7646(5) -0.0377(4) 0.7412(4) 0.0330(14) Uani 1 1 d . C 4
H1 H 0.7987 -0.0102 0.7679 0.049 Uiso 1 1 calc R C 4
H2 H 0.8145 -0.0725 0.6948 0.049 Uiso 1 1 calc R C 4
H3 H 0.7174 -0.0768 0.7925 0.049 Uiso 1 1 calc R C 4
C9D C 0.4334(4) 0.2868(3) 0.7201(4) 0.0198(11) Uani 1 1 d . C 4
H25 H 0.4020 0.3411 0.7477 0.024 Uiso 1 1 calc R C 4
H26 H 0.4738 0.3061 0.6516 0.024 Uiso 1 1 calc R C 4
C10D C 0.3503(4) 0.2360(4) 0.7292(4) 0.0255(12) Uani 1 1 d . C 4
H27 H 0.3277 0.1962 0.7924 0.031 Uiso 1 1 calc R C 4
H28 H 0.3771 0.1985 0.6798 0.031 Uiso 1 1 calc R C 4
C11D C 0.2608(4) 0.2991(4) 0.7180(4) 0.0263(12) Uani 1 1 d . C 4
H29 H 0.2363 0.3383 0.7658 0.032 Uiso 1 1 calc R C 4
H30 H 0.2057 0.2636 0.7318 0.032 Uiso 1 1 calc R C 4
C12D C 0.2850(5) 0.3571(4) 0.6190(4) 0.0311(13) Uani 1 1 d . C 4
H10 H 0.3382 0.3937 0.6054 0.047 Uiso 1 1 calc R C 4
H11 H 0.2246 0.3958 0.6166 0.047 Uiso 1 1 calc R C 4
H12 H 0.3076 0.3189 0.5713 0.047 Uiso 1 1 calc R C 4
C13D C 0.4477(4) 0.1941(3) 0.8719(4) 0.0191(11) Uani 1 1 d . C 4
H31 H 0.4143 0.1442 0.8734 0.023 Uiso 1 1 calc R C 4
H32 H 0.4971 0.1687 0.9016 0.023 Uiso 1 1 calc R C 4
C14D C 0.3690(4) 0.2568(3) 0.9326(4) 0.0215(11) Uani 1 1 d . C 4
H33 H 0.3212 0.2860 0.9019 0.026 Uiso 1 1 calc R C 4
H34 H 0.4019 0.3038 0.9378 0.026 Uiso 1 1 calc R C 4
C15D C 0.3123(4) 0.2055(4) 1.0316(4) 0.0233(11) Uani 1 1 d . C 4
H35 H 0.2667 0.1689 1.0277 0.028 Uiso 1 1 calc R C 4
H36 H 0.3608 0.1649 1.0556 0.028 Uiso 1 1 calc R C 4
C16D C 0.2513(4) 0.2683(4) 1.1006(4) 0.0298(13) Uani 1 1 d . C 4
H4 H 0.2963 0.3047 1.1044 0.045 Uiso 1 1 calc R C 4
H5 H 0.2166 0.2335 1.1638 0.045 Uiso 1 1 calc R C 4
H6 H 0.2017 0.3072 1.0780 0.045 Uiso 1 1 calc R C 4
C1S C 0.9122(5) 0.5390(4) 0.6881(5) 0.0384(15) Uani 1 1 d . D 4
N1 N 0.5045(3) 0.2349(3) 0.7683(3) 0.0173(9) Uani 1 1 d . C 4
S1 S 0.81287(19) 0.59841(14) 0.72565(15) 0.0651(6) Uani 1 1 d . D 4
S2 S 1.01024(16) 0.47905(15) 0.65089(19) 0.0657(6) Uani 1 1 d . D 4

loop_
_atom_site_aniso_label
_atom_site_aniso_U_11
_atom_site_aniso_U_22
_atom_site_aniso_U_33
_atom_site_aniso_U_23
_atom_site_aniso_U_13
_atom_site_aniso_U_12
Ce1 0.01611(16) 0.01518(16) 0.01650(16) 0.00009(10) -0.00737(11) 0.00077(10)
C1A 0.0262(5) 0.0224(4) 0.0260(5) -0.0006(3) -0.0134(4) -0.0002(3)
C2A 0.0262(5) 0.0224(4) 0.0260(5) -0.0006(3) -0.0134(4) -0.0002(3)
C3A 0.0262(5) 0.0224(4) 0.0260(5) -0.0006(3) -0.0134(4) -0.0002(3)
C4A 0.0262(5) 0.0224(4) 0.0260(5) -0.0006(3) -0.0134(4) -0.0002(3)
C5A 0.0262(5) 0.0224(4) 0.0260(5) -0.0006(3) -0.0134(4) -0.0002(3)
C6A 0.0262(5) 0.0224(4) 0.0260(5) -0.0006(3) -0.0134(4) -0.0002(3)
C7A 0.0262(5) 0.0224(4) 0.0260(5) -0.0006(3) -0.0134(4) -0.0002(3)
C8A 0.0262(5) 0.0224(4) 0.0260(5) -0.0006(3) -0.0134(4) -0.0002(3)
C9A 0.0262(5) 0.0224(4) 0.0260(5) -0.0006(3) -0.0134(4) -0.0002(3)
C10A 0.0262(5) 0.0224(4) 0.0260(5) -0.0006(3) -0.0134(4) -0.0002(3)
C11A 0.0262(5) 0.0224(4) 0.0260(5) -0.0006(3) -0.0134(4) -0.0002(3)
C12A 0.0262(5) 0.0224(4) 0.0260(5) -0.0006(3) -0.0134(4) -0.0002(3)
C13A 0.0262(5) 0.0224(4) 0.0260(5) -0.0006(3) -0.0134(4) -0.0002(3)
C14A 0.0262(5) 0.0224(4) 0.0260(5) -0.0006(3) -0.0134(4) -0.0002(3)
C15A 0.0262(5) 0.0224(4) 0.0260(5) -0.0006(3) -0.0134(4) -0.0002(3)
C16A 0.0262(5) 0.0224(4) 0.0260(5) -0.0006(3) -0.0134(4) -0.0002(3)
C17A 0.0262(5) 0.0224(4) 0.0260(5) -0.0006(3) -0.0134(4) -0.0002(3)
C18A 0.0262(5) 0.0224(4) 0.0260(5) -0.0006(3) -0.0134(4) -0.0002(3)
C19A 0.0262(5) 0.0224(4) 0.0260(5) -0.0006(3) -0.0134(4) -0.0002(3)
C20A 0.0262(5) 0.0224(4) 0.0260(5) -0.0006(3) -0.0134(4) -0.0002(3)
C21A 0.0262(5) 0.0224(4) 0.0260(5) -0.0006(3) -0.0134(4) -0.0002(3)
C22A 0.0262(5) 0.0224(4) 0.0260(5) -0.0006(3) -0.0134(4) -0.0002(3)
C23A 0.0262(5) 0.0224(4) 0.0260(5) -0.0006(3) -0.0134(4) -0.0002(3)
C24A 0.0262(5) 0.0224(4) 0.0260(5) -0.0006(3) -0.0134(4) -0.0002(3)
C25A 0.0262(5) 0.0224(4) 0.0260(5) -0.0006(3) -0.0134(4) -0.0002(3)
C26A 0.0262(5) 0.0224(4) 0.0260(5) -0.0006(3) -0.0134(4) -0.0002(3)
C27A 0.0262(5) 0.0224(4) 0.0260(5) -0.0006(3) -0.0134(4) -0.0002(3)
C28A 0.0262(5) 0.0224(4) 0.0260(5) -0.0006(3) -0.0134(4) -0.0002(3)
C29A 0.0262(5) 0.0224(4) 0.0260(5) -0.0006(3) -0.0134(4) -0.0002(3)
C30A 0.0262(5) 0.0224(4) 0.0260(5) -0.0006(3) -0.0134(4) -0.0002(3)
C31A 0.0262(5) 0.0224(4) 0.0260(5) -0.0006(3) -0.0134(4) -0.0002(3)
C32A 0.0262(5) 0.0224(4) 0.0260(5) -0.0006(3) -0.0134(4) -0.0002(3)
C33A 0.0262(5) 0.0224(4) 0.0260(5) -0.0006(3) -0.0134(4) -0.0002(3)
C34A 0.0262(5) 0.0224(4) 0.0260(5) -0.0006(3) -0.0134(4) -0.0002(3)
C35A 0.0262(5) 0.0224(4) 0.0260(5) -0.0006(3) -0.0134(4) -0.0002(3)
C36A 0.0262(5) 0.0224(4) 0.0260(5) -0.0006(3) -0.0134(4) -0.0002(3)
C37A 0.0262(5) 0.0224(4) 0.0260(5) -0.0006(3) -0.0134(4) -0.0002(3)
C38A 0.0262(5) 0.0224(4) 0.0260(5) -0.0006(3) -0.0134(4) -0.0002(3)
C39A 0.0262(5) 0.0224(4) 0.0260(5) -0.0006(3) -0.0134(4) -0.0002(3)
C40A 0.0262(5) 0.0224(4) 0.0260(5) -0.0006(3) -0.0134(4) -0.0002(3)
C41A 0.0262(5) 0.0224(4) 0.0260(5) -0.0006(3) -0.0134(4) -0.0002(3)
C42A 0.0262(5) 0.0224(4) 0.0260(5) -0.0006(3) -0.0134(4) -0.0002(3)
C43A 0.0262(5) 0.0224(4) 0.0260(5) -0.0006(3) -0.0134(4) -0.0002(3)
C44A 0.0262(5) 0.0224(4) 0.0260(5) -0.0006(3) -0.0134(4) -0.0002(3)
C45A 0.0262(5) 0.0224(4) 0.0260(5) -0.0006(3) -0.0134(4) -0.0002(3)
C46A 0.0262(5) 0.0224(4) 0.0260(5) -0.0006(3) -0.0134(4) -0.0002(3)
C47A 0.0262(5) 0.0224(4) 0.0260(5) -0.0006(3) -0.0134(4) -0.0002(3)
C48A 0.0262(5) 0.0224(4) 0.0260(5) -0.0006(3) -0.0134(4) -0.0002(3)
C49A 0.0262(5) 0.0224(4) 0.0260(5) -0.0006(3) -0.0134(4) -0.0002(3)
C50A 0.0262(5) 0.0224(4) 0.0260(5) -0.0006(3) -0.0134(4) -0.0002(3)
C51A 0.0262(5) 0.0224(4) 0.0260(5) -0.0006(3) -0.0134(4) -0.0002(3)
C52A 0.0262(5) 0.0224(4) 0.0260(5) -0.0006(3) -0.0134(4) -0.0002(3)
C53A 0.0262(5) 0.0224(4) 0.0260(5) -0.0006(3) -0.0134(4) -0.0002(3)
C54A 0.0262(5) 0.0224(4) 0.0260(5) -0.0006(3) -0.0134(4) -0.0002(3)
C55A 0.0262(5) 0.0224(4) 0.0260(5) -0.0006(3) -0.0134(4) -0.0002(3)
C56A 0.0262(5) 0.0224(4) 0.0260(5) -0.0006(3) -0.0134(4) -0.0002(3)
C57A 0.0262(5) 0.0224(4) 0.0260(5) -0.0006(3) -0.0134(4) -0.0002(3)
C58A 0.0262(5) 0.0224(4) 0.0260(5) -0.0006(3) -0.0134(4) -0.0002(3)
C59A 0.0262(5) 0.0224(4) 0.0260(5) -0.0006(3) -0.0134(4) -0.0002(3)
C60A 0.0262(5) 0.0224(4) 0.0260(5) -0.0006(3) -0.0134(4) -0.0002(3)
C61A 0.0262(5) 0.0224(4) 0.0260(5) -0.0006(3) -0.0134(4) -0.0002(3)
C62A 0.0262(5) 0.0224(4) 0.0260(5) -0.0006(3) -0.0134(4) -0.0002(3)
C63A 0.0262(5) 0.0224(4) 0.0260(5) -0.0006(3) -0.0134(4) -0.0002(3)
C64A 0.0262(5) 0.0224(4) 0.0260(5) -0.0006(3) -0.0134(4) -0.0002(3)
C65A 0.0262(5) 0.0224(4) 0.0260(5) -0.0006(3) -0.0134(4) -0.0002(3)
C66A 0.0262(5) 0.0224(4) 0.0260(5) -0.0006(3) -0.0134(4) -0.0002(3)
C67A 0.0262(5) 0.0224(4) 0.0260(5) -0.0006(3) -0.0134(4) -0.0002(3)
C68A 0.0262(5) 0.0224(4) 0.0260(5) -0.0006(3) -0.0134(4) -0.0002(3)
C69A 0.0262(5) 0.0224(4) 0.0260(5) -0.0006(3) -0.0134(4) -0.0002(3)
C70A 0.0262(5) 0.0224(4) 0.0260(5) -0.0006(3) -0.0134(4) -0.0002(3)
C71A 0.0262(5) 0.0224(4) 0.0260(5) -0.0006(3) -0.0134(4) -0.0002(3)
C72A 0.0262(5) 0.0224(4) 0.0260(5) -0.0006(3) -0.0134(4) -0.0002(3)
C73A 0.0262(5) 0.0224(4) 0.0260(5) -0.0006(3) -0.0134(4) -0.0002(3)
C74A 0.0262(5) 0.0224(4) 0.0260(5) -0.0006(3) -0.0134(4) -0.0002(3)
C75A 0.0262(5) 0.0224(4) 0.0260(5) -0.0006(3) -0.0134(4) -0.0002(3)
C76A 0.0262(5) 0.0224(4) 0.0260(5) -0.0006(3) -0.0134(4) -0.0002(3)
C77A 0.0262(5) 0.0224(4) 0.0260(5) -0.0006(3) -0.0134(4) -0.0002(3)
C78A 0.0262(5) 0.0224(4) 0.0260(5) -0.0006(3) -0.0134(4) -0.0002(3)
C79A 0.0262(5) 0.0224(4) 0.0260(5) -0.0006(3) -0.0134(4) -0.0002(3)
C80A 0.0262(5) 0.0224(4) 0.0260(5) -0.0006(3) -0.0134(4) -0.0002(3)
C81A 0.0262(5) 0.0224(4) 0.0260(5) -0.0006(3) -0.0134(4) -0.0002(3)
C82A 0.0262(5) 0.0224(4) 0.0260(5) -0.0006(3) -0.0134(4) -0.0002(3)
C1Z 0.0262(5) 0.0224(4) 0.0260(5) -0.0006(3) -0.0134(4) -0.0002(3)
C2Z 0.0262(5) 0.0224(4) 0.0260(5) -0.0006(3) -0.0134(4) -0.0002(3)
C3Z 0.0262(5) 0.0224(4) 0.0260(5) -0.0006(3) -0.0134(4) -0.0002(3)
C4Z 0.0262(5) 0.0224(4) 0.0260(5) -0.0006(3) -0.0134(4) -0.0002(3)
C5Z 0.0262(5) 0.0224(4) 0.0260(5) -0.0006(3) -0.0134(4) -0.0002(3)
C6Z 0.0262(5) 0.0224(4) 0.0260(5) -0.0006(3) -0.0134(4) -0.0002(3)
C7Z 0.0262(5) 0.0224(4) 0.0260(5) -0.0006(3) -0.0134(4) -0.0002(3)
C8Z 0.0262(5) 0.0224(4) 0.0260(5) -0.0006(3) -0.0134(4) -0.0002(3)
C9Z 0.0262(5) 0.0224(4) 0.0260(5) -0.0006(3) -0.0134(4) -0.0002(3)
C10Z 0.0262(5) 0.0224(4) 0.0260(5) -0.0006(3) -0.0134(4) -0.0002(3)
C1B 0.0262(5) 0.0224(4) 0.0260(5) -0.0006(3) -0.0134(4) -0.0002(3)
C2B 0.0262(5) 0.0224(4) 0.0260(5) -0.0006(3) -0.0134(4) -0.0002(3)
C3B 0.0262(5) 0.0224(4) 0.0260(5) -0.0006(3) -0.0134(4) -0.0002(3)
C4B 0.0262(5) 0.0224(4) 0.0260(5) -0.0006(3) -0.0134(4) -0.0002(3)
C5B 0.0262(5) 0.0224(4) 0.0260(5) -0.0006(3) -0.0134(4) -0.0002(3)
C6B 0.0262(5) 0.0224(4) 0.0260(5) -0.0006(3) -0.0134(4) -0.0002(3)
C7B 0.0262(5) 0.0224(4) 0.0260(5) -0.0006(3) -0.0134(4) -0.0002(3)
C8B 0.0262(5) 0.0224(4) 0.0260(5) -0.0006(3) -0.0134(4) -0.0002(3)
C9B 0.0262(5) 0.0224(4) 0.0260(5) -0.0006(3) -0.0134(4) -0.0002(3)
C10B 0.0262(5) 0.0224(4) 0.0260(5) -0.0006(3) -0.0134(4) -0.0002(3)
C11B 0.0262(5) 0.0224(4) 0.0260(5) -0.0006(3) -0.0134(4) -0.0002(3)
C12B 0.0262(5) 0.0224(4) 0.0260(5) -0.0006(3) -0.0134(4) -0.0002(3)
C13B 0.0262(5) 0.0224(4) 0.0260(5) -0.0006(3) -0.0134(4) -0.0002(3)
C14B 0.0262(5) 0.0224(4) 0.0260(5) -0.0006(3) -0.0134(4) -0.0002(3)
C15B 0.0262(5) 0.0224(4) 0.0260(5) -0.0006(3) -0.0134(4) -0.0002(3)
C16B 0.0262(5) 0.0224(4) 0.0260(5) -0.0006(3) -0.0134(4) -0.0002(3)
C17B 0.0262(5) 0.0224(4) 0.0260(5) -0.0006(3) -0.0134(4) -0.0002(3)
C18B 0.0262(5) 0.0224(4) 0.0260(5) -0.0006(3) -0.0134(4) -0.0002(3)
C20B 0.0262(5) 0.0224(4) 0.0260(5) -0.0006(3) -0.0134(4) -0.0002(3)
C21B 0.0262(5) 0.0224(4) 0.0260(5) -0.0006(3) -0.0134(4) -0.0002(3)
C22B 0.0262(5) 0.0224(4) 0.0260(5) -0.0006(3) -0.0134(4) -0.0002(3)
C23B 0.0262(5) 0.0224(4) 0.0260(5) -0.0006(3) -0.0134(4) -0.0002(3)
C25B 0.0262(5) 0.0224(4) 0.0260(5) -0.0006(3) -0.0134(4) -0.0002(3)
C26B 0.0262(5) 0.0224(4) 0.0260(5) -0.0006(3) -0.0134(4) -0.0002(3)
C27B 0.0262(5) 0.0224(4) 0.0260(5) -0.0006(3) -0.0134(4) -0.0002(3)
C28B 0.0262(5) 0.0224(4) 0.0260(5) -0.0006(3) -0.0134(4) -0.0002(3)
C30B 0.0262(5) 0.0224(4) 0.0260(5) -0.0006(3) -0.0134(4) -0.0002(3)
C31B 0.0262(5) 0.0224(4) 0.0260(5) -0.0006(3) -0.0134(4) -0.0002(3)
C32B 0.0262(5) 0.0224(4) 0.0260(5) -0.0006(3) -0.0134(4) -0.0002(3)
C33B 0.0262(5) 0.0224(4) 0.0260(5) -0.0006(3) -0.0134(4) -0.0002(3)
C34B 0.0262(5) 0.0224(4) 0.0260(5) -0.0006(3) -0.0134(4) -0.0002(3)
C35B 0.0262(5) 0.0224(4) 0.0260(5) -0.0006(3) -0.0134(4) -0.0002(3)
C36B 0.0262(5) 0.0224(4) 0.0260(5) -0.0006(3) -0.0134(4) -0.0002(3)
C37B 0.0262(5) 0.0224(4) 0.0260(5) -0.0006(3) -0.0134(4) -0.0002(3)
C38B 0.0262(5) 0.0224(4) 0.0260(5) -0.0006(3) -0.0134(4) -0.0002(3)
C39B 0.0262(5) 0.0224(4) 0.0260(5) -0.0006(3) -0.0134(4) -0.0002(3)
C41B 0.0262(5) 0.0224(4) 0.0260(5) -0.0006(3) -0.0134(4) -0.0002(3)
C42B 0.0262(5) 0.0224(4) 0.0260(5) -0.0006(3) -0.0134(4) -0.0002(3)
C43B 0.0262(5) 0.0224(4) 0.0260(5) -0.0006(3) -0.0134(4) -0.0002(3)
C44B 0.0262(5) 0.0224(4) 0.0260(5) -0.0006(3) -0.0134(4) -0.0002(3)
C45B 0.0262(5) 0.0224(4) 0.0260(5) -0.0006(3) -0.0134(4) -0.0002(3)
C47B 0.0262(5) 0.0224(4) 0.0260(5) -0.0006(3) -0.0134(4) -0.0002(3)
C48B 0.0262(5) 0.0224(4) 0.0260(5) -0.0006(3) -0.0134(4) -0.0002(3)
C49B 0.0262(5) 0.0224(4) 0.0260(5) -0.0006(3) -0.0134(4) -0.0002(3)
C50B 0.0262(5) 0.0224(4) 0.0260(5) -0.0006(3) -0.0134(4) -0.0002(3)
C51B 0.0262(5) 0.0224(4) 0.0260(5) -0.0006(3) -0.0134(4) -0.0002(3)
C53B 0.0262(5) 0.0224(4) 0.0260(5) -0.0006(3) -0.0134(4) -0.0002(3)
C54B 0.0262(5) 0.0224(4) 0.0260(5) -0.0006(3) -0.0134(4) -0.0002(3)
C55B 0.0262(5) 0.0224(4) 0.0260(5) -0.0006(3) -0.0134(4) -0.0002(3)
C56B 0.0262(5) 0.0224(4) 0.0260(5) -0.0006(3) -0.0134(4) -0.0002(3)
C57B 0.0262(5) 0.0224(4) 0.0260(5) -0.0006(3) -0.0134(4) -0.0002(3)
C59B 0.0262(5) 0.0224(4) 0.0260(5) -0.0006(3) -0.0134(4) -0.0002(3)
C60B 0.0262(5) 0.0224(4) 0.0260(5) -0.0006(3) -0.0134(4) -0.0002(3)
C61B 0.0262(5) 0.0224(4) 0.0260(5) -0.0006(3) -0.0134(4) -0.0002(3)
C62B 0.0262(5) 0.0224(4) 0.0260(5) -0.0006(3) -0.0134(4) -0.0002(3)
C63B 0.0262(5) 0.0224(4) 0.0260(5) -0.0006(3) -0.0134(4) -0.0002(3)
C64B 0.0262(5) 0.0224(4) 0.0260(5) -0.0006(3) -0.0134(4) -0.0002(3)
C65B 0.0262(5) 0.0224(4) 0.0260(5) -0.0006(3) -0.0134(4) -0.0002(3)
C66B 0.0262(5) 0.0224(4) 0.0260(5) -0.0006(3) -0.0134(4) -0.0002(3)
C67B 0.0262(5) 0.0224(4) 0.0260(5) -0.0006(3) -0.0134(4) -0.0002(3)
C68B 0.0262(5) 0.0224(4) 0.0260(5) -0.0006(3) -0.0134(4) -0.0002(3)
C69B 0.0262(5) 0.0224(4) 0.0260(5) -0.0006(3) -0.0134(4) -0.0002(3)
C70B 0.0262(5) 0.0224(4) 0.0260(5) -0.0006(3) -0.0134(4) -0.0002(3)
C71B 0.0262(5) 0.0224(4) 0.0260(5) -0.0006(3) -0.0134(4) -0.0002(3)
C72B 0.0262(5) 0.0224(4) 0.0260(5) -0.0006(3) -0.0134(4) -0.0002(3)
C73B 0.0262(5) 0.0224(4) 0.0260(5) -0.0006(3) -0.0134(4) -0.0002(3)
C74B 0.0262(5) 0.0224(4) 0.0260(5) -0.0006(3) -0.0134(4) -0.0002(3)
C75B 0.0262(5) 0.0224(4) 0.0260(5) -0.0006(3) -0.0134(4) -0.0002(3)
C76B 0.0262(5) 0.0224(4) 0.0260(5) -0.0006(3) -0.0134(4) -0.0002(3)
C77B 0.0262(5) 0.0224(4) 0.0260(5) -0.0006(3) -0.0134(4) -0.0002(3)
C78B 0.0262(5) 0.0224(4) 0.0260(5) -0.0006(3) -0.0134(4) -0.0002(3)
C79B 0.0262(5) 0.0224(4) 0.0260(5) -0.0006(3) -0.0134(4) -0.0002(3)
C80B 0.0262(5) 0.0224(4) 0.0260(5) -0.0006(3) -0.0134(4) -0.0002(3)
C81B 0.0262(5) 0.0224(4) 0.0260(5) -0.0006(3) -0.0134(4) -0.0002(3)
C82B 0.0262(5) 0.0224(4) 0.0260(5) -0.0006(3) -0.0134(4) -0.0002(3)
C2Y 0.0262(5) 0.0224(4) 0.0260(5) -0.0006(3) -0.0134(4) -0.0002(3)
C3Y 0.0262(5) 0.0224(4) 0.0260(5) -0.0006(3) -0.0134(4) -0.0002(3)
C4Y 0.0262(5) 0.0224(4) 0.0260(5) -0.0006(3) -0.0134(4) -0.0002(3)
C5Y 0.0262(5) 0.0224(4) 0.0260(5) -0.0006(3) -0.0134(4) -0.0002(3)
C6Y 0.0262(5) 0.0224(4) 0.0260(5) -0.0006(3) -0.0134(4) -0.0002(3)
C7Y 0.0262(5) 0.0224(4) 0.0260(5) -0.0006(3) -0.0134(4) -0.0002(3)
C8Y 0.0262(5) 0.0224(4) 0.0260(5) -0.0006(3) -0.0134(4) -0.0002(3)
C9Y 0.0262(5) 0.0224(4) 0.0260(5) -0.0006(3) -0.0134(4) -0.0002(3)
C10Y 0.0262(5) 0.0224(4) 0.0260(5) -0.0006(3) -0.0134(4) -0.0002(3)
C1D 0.026(3) 0.017(2) 0.018(3) -0.004(2) -0.013(2) -0.003(2)
C2D 0.033(3) 0.028(3) 0.018(3) -0.001(2) -0.010(2) -0.012(2)
C3D 0.020(3) 0.029(3) 0.023(3) -0.007(2) -0.007(2) -0.005(2)
C4D 0.045(4) 0.048(4) 0.029(3) -0.003(3) -0.007(3) -0.025(3)
C5D 0.030(3) 0.017(3) 0.022(3) -0.003(2) -0.016(2) -0.001(2)
C6D 0.025(3) 0.028(3) 0.023(3) -0.005(2) -0.012(2) 0.000(2)
C7D 0.022(3) 0.023(3) 0.020(3) 0.001(2) -0.007(2) -0.006(2)
C8D 0.025(3) 0.034(3) 0.032(3) -0.003(3) -0.007(3) 0.003(3)
C9D 0.027(3) 0.015(2) 0.022(3) -0.001(2) -0.015(2) -0.002(2)
C10D 0.032(3) 0.020(3) 0.034(3) -0.004(2) -0.021(3) -0.007(2)
C11D 0.022(3) 0.028(3) 0.035(3) -0.012(2) -0.014(3) -0.004(2)
C12D 0.029(3) 0.035(3) 0.035(3) -0.011(3) -0.019(3) 0.005(3)
C13D 0.027(3) 0.015(2) 0.018(3) 0.001(2) -0.011(2) -0.006(2)
C14D 0.025(3) 0.019(3) 0.021(3) -0.002(2) -0.011(2) -0.003(2)
C15D 0.019(3) 0.026(3) 0.025(3) -0.001(2) -0.009(2) -0.004(2)
C16D 0.016(3) 0.036(3) 0.034(3) -0.003(3) -0.007(2) -0.003(2)
C1S 0.052(4) 0.032(3) 0.031(3) 0.004(3) -0.017(3) -0.016(3)
N1 0.023(2) 0.015(2) 0.018(2) -0.0021(17) -0.0126(19) -0.0016(17)
S1 0.0763(15) 0.0458(11) 0.0433(11) -0.0080(9) -0.0017(10) 0.0108(10)
S2 0.0442(12) 0.0519(12) 0.0812(16) -0.0015(11) -0.0129(11) -0.0012(9)

loop_
_atom_type_symbol
_atom_type_description
_atom_type_scat_dispersion_real
_atom_type_scat_dispersion_imag
_atom_type_scat_source
C C 0.0033 0.0016 'International Tables Vol C Tables 4.2.6.8 and 6.1.1.4'
H H 0.0000 0.0000 'International Tables Vol C Tables 4.2.6.8 and 6.1.1.4'
N N 0.0061 0.0033 'International Tables Vol C Tables 4.2.6.8 and 6.1.1.4'
S S 0.1246 0.1234 'International Tables Vol C Tables 4.2.6.8 and 6.1.1.4'
Ce Ce -0.2486 2.6331 'International Tables Vol C Tables 4.2.6.8 and 6.1.1.4'

loop_
_geom_angle_atom_site_label_1
_geom_angle_atom_site_label_2
_geom_angle_atom_site_label_3
_geom_angle
C9A C1A C6A 108.6(7)
C9A C1A C1Z 129.9(10)
C6A C1A C1Z 121.3(9)
C3A C2A C12A 113.1(7)
C3A C2A C1Z 120.1(7)
C12A C2A C1Z 123.5(7)
C15A C3A C2A 119.7(8)
C15A C3A C4A 106.5(7)
C2A C3A C4A 128.1(8)
C17A C4A C5A 117.2(9)
C17A C4A C3A 108.2(8)
C5A C4A C3A 126.4(9)
C20A C5A C4A 117.3(8)
C20A C5A C6A 113.8(8)
C4A C5A C6A 120.4(9)
C7A C6A C5A 118.8(9)
C7A C6A C1A 104.9(8)
C5A C6A C1A 126.6(9)
C8A C7A C6A 109.7(8)
C8A C7A C22A 119.9(9)
C6A C7A C22A 126.2(9)
C25A C8A C7A 121.5(8)
C25A C8A C9A 124.8(8)
C7A C8A C9A 109.4(8)
C8A C9A C10A 120.0(8)
C8A C9A C1A 105.6(8)
C10A C9A C1A 125.2(9)
C27A C10A C11A 118.3(9)
C27A C10A C9A 113.0(8)
C11A C10A C9A 122.0(9)
C10A C11A C30A 117.0(8)
C10A C11A C12A 125.8(9)
C30A C11A C12A 107.1(8)
C13A C12A C2A 120.5(8)
C13A C12A C11A 106.4(8)
C2A C12A C11A 127.6(8)
C14A C13A C31A 119.4(8)
C14A C13A C12A 123.2(9)
C31A C13A C12A 109.9(8)
C13A C14A C15A 115.4(8)
C13A C14A C34A 118.0(8)
C15A C14A C34A 119.5(8)
C14A C15A C16A 119.5(7)
C14A C15A C3A 123.2(8)
C16A C15A C3A 109.2(8)
C15A C16A C36A 120.8(8)
C15A C16A C17A 108.1(8)
C36A C16A C17A 124.1(8)
C18A C17A C16A 119.5(8)
C18A C17A C4A 125.0(9)
C16A C17A C4A 107.6(8)
C17A C18A C19A 117.8(8)
C17A C18A C38A 116.5(8)
C19A C18A C38A 119.2(7)
C30B C19A C41A 163.7(8)
C30B C19A C18A 52.5(5)
C41A C19A C18A 122.1(6)
C30B C19A C53B 120.2(6)
C41A C19A C53B 55.2(5)
C18A C19A C53B 68.0(5)
C30B C19A C28B 118.6(6)
C41A C19A C28B 60.5(5)
C18A C19A C28B 159.6(8)
C53B C19A C28B 114.9(6)
C30B C19A C20A 67.5(5)
C41A C19A C20A 111.1(6)
C18A C19A C20A 118.3(6)
C53B C19A C20A 158.2(7)
C28B C19A C20A 51.4(5)
C5A C20A C21A 124.3(8)
C5A C20A C19A 124.2(8)
C21A C20A C19A 104.9(6)
C22A C21A C42A 122.2(8)
C22A C21A C20A 121.6(8)
C42A C21A C20A 107.1(7)
C21A C22A C7A 112.9(9)
C21A C22A C23A 120.0(8)
C7A C22A C23A 119.8(9)
C24A C23A C44A 119.4(7)
C24A C23A C22A 120.5(8)
C44A C23A C22A 115.5(8)
C23B C24A C23A 160.2(8)
C23B C24A C47A 64.2(5)
C23A C24A C47A 120.9(6)
C23B C24A C47B 119.3(6)
C23A C24A C47B 66.0(5)
C47A C24A C47B 55.9(6)
C23B C24A C25B 122.4(6)
C23A C24A C25B 47.9(5)
C47A C24A C25B 164.8(7)
C47B C24A C25B 113.8(5)
C23B C24A C25A 51.4(5)
C23A C24A C25A 118.9(6)
C47A C24A C25A 115.5(5)
C47B C24A C25A 166.0(7)
C25B C24A C25A 72.0(6)
C26A C25A C8A 113.3(8)
C26A C25A C24A 121.4(8)
C8A C25A C24A 119.2(7)
C25A C26A C49A 120.1(9)
C25A C26A C27A 122.8(8)
C49A C26A C27A 110.0(8)
C10A C27A C28A 124.1(9)
C10A C27A C26A 123.5(9)
C28A C27A C26A 103.6(8)
C27A C28A C29A 117.8(7)
C27A C28A C50A 111.5(8)
C29A C28A C50A 121.8(7)
C30A C29A C41B 162.8(8)
C30A C29A C18B 50.8(5)
C41B C29A C18B 123.0(6)
C30A C29A C53A 118.9(6)
C41B C29A C53A 55.7(5)
C18B C29A C53A 68.6(5)
C30A C29A C28A 118.0(6)
C41B C29A C28A 61.4(5)
C18B C29A C28A 158.8(8)
C53A C29A C28A 116.3(5)
C30A C29A C20B 69.2(5)
C41B C29A C20B 109.9(6)
C18B C29A C20B 118.5(6)
C53A C29A C20B 157.7(7)
C28A C29A C20B 49.2(5)
C29A C30A C31A 119.9(7)
C29A C30A C11A 124.6(8)
C31A C30A C11A 108.8(8)
C13A C31A C32A 123.3(8)
C13A C31A C30A 107.6(7)
C32A C31A C30A 121.7(8)
C33A C32A C31A 117.5(8)
C33A C32A C54A 118.2(8)
C31A C32A C54A 116.9(8)
C32A C33A C57A 123.0(9)
C32A C33A C34A 120.7(8)
C57A C33A C34A 106.0(7)
C14A C34A C35A 118.9(8)
C14A C34A C33A 120.9(8)
C35A C34A C33A 109.7(7)
C36A C35A C34A 121.9(8)
C36A C35A C58A 120.4(7)
C34A C35A C58A 107.2(6)
C35A C36A C16A 119.1(8)
C35A C36A C37A 118.5(8)
C16A C36A C37A 115.2(8)
C38A C37A C60A 110.0(8)
C38A C37A C36A 119.9(8)
C60A C37A C36A 118.8(8)
C37A C38A C18A 124.2(8)
C37A C38A C39A 108.2(8)
C18A C38A C39A 117.7(8)
C61A C39A C38A 106.4(8)
C61A C39A C40A 119.9(7)
C38A C39A C40A 123.4(7)
C53B C40A C41A 55.5(5)
C53B C40A C82B 110.1(6)
C41A C40A C82B 158.8(7)
C53B C40A C51B 121.7(6)
C41A C40A C51B 67.5(5)
C82B C40A C51B 120.1(6)
C53B C40A C64A 159.5(8)
C41A C40A C64A 119.3(6)
C82B C40A C64A 68.0(5)
C51B C40A C64A 52.8(5)
C53B C40A C39A 59.8(5)
C41A C40A C39A 114.5(5)
C82B C40A C39A 50.8(5)
C51B C40A C39A 159.5(7)
C64A C40A C39A 117.4(6)
C42A C41A C19A 105.6(7)
C42A C41A C40A 121.5(7)
C19A C41A C40A 122.7(6)
C41A C42A C43A 120.2(8)
C41A C42A C21A 110.9(8)
C43A C42A C21A 117.0(9)
C44A C43A C42A 121.1(8)
C44A C43A C65A 111.4(8)
C42A C43A C65A 118.4(8)
C43A C44A C23A 122.9(9)
C43A C44A C45A 105.3(8)
C23A C44A C45A 117.8(9)
C46A C45A C66A 119.2(7)
C46A C45A C44A 122.3(7)
C66A C45A C44A 109.1(8)
C45B C46A C45A 159.3(8)
C45B C46A C47B 119.3(6)
C45A C46A C47B 62.8(5)
C45B C46A C47A 64.1(5)
C45A C46A C47A 117.9(6)
C47B C46A C47A 56.2(6)
C45B C46A C69A 47.2(5)
C45A C46A C69A 121.9(6)
C47B C46A C69A 156.3(7)
C47A C46A C69A 110.1(6)
C45B C46A C69B 118.6(6)
C45A C46A C69B 50.6(5)
C47B C46A C69B 112.2(6)
C47A C46A C69B 156.5(7)
C69A C46A C69B 72.4(6)
C48A C47A C46A 105.1(7)
C48A C47A C24A 121.9(8)
C46A C47A C24A 120.7(5)
C47A C48A C49A 120.9(8)
C47A C48A C70A 111.0(8)
C49A C48A C70A 118.4(9)
C50A C49A C48A 119.4(8)
C50A C49A C26A 109.2(8)
C48A C49A C26A 119.5(9)
C49A C50A C51A 124.1(9)
C49A C50A C28A 105.3(8)
C51A C50A C28A 120.0(9)
C50A C51A C52A 118.3(7)
C50A C51A C71A 116.7(8)
C52A C51A C71A 118.6(8)
C53A C52A C41B 55.9(5)
C53A C52A C82A 110.4(6)
C41B C52A C82A 159.7(7)
C53A C52A C51A 121.3(6)
C41B C52A C51A 66.7(5)
C82A C52A C51A 120.5(6)
C53A C52A C64B 160.9(8)
C41B C52A C64B 119.6(6)
C82A C52A C64B 67.6(5)
C51A C52A C64B 53.7(5)
C53A C52A C39B 59.5(5)
C41B C52A C39B 114.6(6)
C82A C52A C39B 51.3(5)
C51A C52A C39B 159.2(8)
C64B C52A C39B 117.6(6)
C54A C53A C52A 105.5(7)
C54A C53A C29A 121.2(7)
C52A C53A C29A 121.8(6)
C53A C54A C55A 110.5(8)
C53A C54A C32A 121.1(8)
C55A C54A C32A 119.4(8)
C82A C55A C56A 120.5(8)
C82A C55A C54A 106.4(8)
C56A C55A C54A 121.8(8)
C57A C56A C55A 116.9(8)
C57A C56A C75A 117.5(8)
C55A C56A C75A 119.8(9)
C56A C57A C33A 119.6(8)
C56A C57A C58A 122.3(7)
C33A C57A C58A 109.1(7)
C59B C58A C59A 74.4(7)
C59B C58A C35A 150.6(7)
C59A C58A C35A 122.5(6)
C59B C58A C35B 122.4(6)
C59A C58A C35B 150.2(7)
C35A C58A C35B 32.0(5)
C59B C58A C57B 121.5(6)
C59A C58A C57B 48.4(5)
C35A C58A C57B 75.1(5)
C35B C58A C57B 106.4(6)
C59B C58A C57A 47.2(5)
C59A C58A C57A 120.5(6)
C35A C58A C57A 108.1(5)
C35B C58A C57A 76.5(5)
C57B C58A C57A 158.3(8)
C60A C59A C58A 115.1(7)
C60A C59A C76A 119.1(8)
C58A C59A C76A 119.9(7)
C59A C60A C37A 123.6(8)
C59A C60A C61A 120.4(8)
C37A C60A C61A 106.6(8)
C62A C61A C60A 121.4(9)
C62A C61A C39A 120.3(8)
C60A C61A C39A 108.5(8)
C61A C62A C77A 117.8(8)
C61A C62A C63A 121.1(8)
C77A C62A C63A 110.4(8)
C64A C63A C81A 123.4(9)
C64A C63A C62A 119.7(8)
C81A C63A C62A 106.2(8)
C63A C64A C65A 115.9(8)
C63A C64A C40A 121.3(8)
C65A C64A C40A 117.8(7)
C64A C65A C43A 122.5(9)
C64A C65A C66A 120.8(8)
C43A C65A C66A 107.5(8)
C67A C66A C65A 122.5(9)
C67A C66A C45A 120.2(8)
C65A C66A C45A 106.6(8)
C81A C67A C66A 115.4(8)
C81A C67A C68A 118.2(9)
C66A C67A C68A 119.7(8)
C80A C68A C69A 115.4(8)
C80A C68A C67A 119.2(9)
C69A C68A C67A 118.5(8)
C68A C69A C70A 122.8(8)
C68A C69A C46A 120.3(7)
C70A C69A C46A 106.3(7)
C71A C70A C69A 120.6(8)
C71A C70A C48A 123.8(9)
C69A C70A C48A 107.1(8)
C70A C71A C72A 118.0(9)
C70A C71A C51A 117.5(8)
C72A C71A C51A 116.5(9)
C80A C72A C71A 119.6(9)
C80A C72A C73A 107.9(8)
C71A C72A C73A 122.8(8)
C82A C73A C74A 119.7(8)
C82A C73A C72A 119.2(8)
C74A C73A C72A 110.1(8)
C75A C74A C73A 123.1(8)
C75A C74A C79A 122.2(9)
C73A C74A C79A 104.1(8)
C74A C75A C56A 115.6(8)
C74A C75A C76A 118.8(8)
C56A C75A C76A 120.3(8)
C77A C76A C59A 118.5(8)
C77A C76A C75A 116.8(8)
C59A C76A C75A 119.3(8)
C76A C77A C62A 122.4(8)
C76A C77A C78A 121.9(9)
C62A C77A C78A 105.8(8)
C79A C78A C77A 121.6(9)
C79A C78A C81A 119.8(10)
C77A C78A C81A 108.5(9)
C78A C79A C80A 120.6(10)
C78A C79A C74A 118.1(9)
C80A C79A C74A 111.5(9)
C68A C80A C72A 122.9(9)
C68A C80A C79A 121.3(9)
C72A C80A C79A 105.9(9)
C67A C81A C63A 121.0(9)
C67A C81A C78A 120.8(9)
C63A C81A C78A 108.6(9)
C73A C82A C55A 120.6(8)
C73A C82A C52A 122.4(8)
C55A C82A C52A 107.1(7)
C1A C1Z C1B 7.5(11)
C1A C1Z C3Y 122.9(7)
C1B C1Z C3Y 115.7(7)
C1A C1Z C3Z 119.3(7)
C1B C1Z C3Z 125.9(7)
C3Y C1Z C3Z 102.9(8)
C1A C1Z C2B 88.1(8)
C1B C1Z C2B 90.1(4)
C3Y C1Z C2B 119.5(7)
C3Z C1Z C2B 102.8(6)
C1A C1Z C2A 90.1(4)
C1B C1Z C2A 89.8(8)
C3Y C1Z C2A 104.0(7)
C3Z C1Z C2A 116.9(6)
C2B C1Z C2A 17.8(6)
C1A C1Z C2Z 112.6(7)
C1B C1Z C2Z 105.7(7)
C3Y C1Z C2Z 11.3(6)
C3Z C1Z C2Z 107.1(7)
C2B C1Z C2Z 126.9(6)
C2A C1Z C2Z 110.1(6)
C1A C1Z C2Y 104.9(7)
C1B C1Z C2Y 110.9(7)
C3Y C1Z C2Y 108.6(7)
C3Z C1Z C2Y 16.0(5)
C2B C1Z C2Y 110.8(6)
C2A C1Z C2Y 127.2(6)
C2Z C1Z C2Y 109.8(8)
C6Z C2Z C7Z 109.1(10)
C6Z C2Z C1Z 111.4(8)
C7Z C2Z C1Z 108.1(9)
C6Z C2Z H37 109.4
C7Z C2Z H37 109.4
C1Z C2Z H37 109.4
C1Z C3Z C4Z 109.2(8)
C1Z C3Z C5Z 111.3(8)
C4Z C3Z C5Z 110.4(9)
C1Z C3Z H38 108.6
C4Z C3Z H38 108.6
C5Z C3Z H38 108.6
C8Z C4Z C3Z 110.5(11)
C8Z C4Z H39 109.6
C3Z C4Z H39 109.6
C8Z C4Z H40 109.6
C3Z C4Z H40 109.6
H39 C4Z H40 108.1
C9Z C5Z C3Z 109.3(9)
C9Z C5Z H41 109.8
C3Z C5Z H41 109.8
C9Z C5Z H42 109.8
C3Z C5Z H42 109.8
H41 C5Z H42 108.3
C2Z C6Z C9Z 109.7(10)
C2Z C6Z H43 109.7
C9Z C6Z H43 109.7
C2Z C6Z H44 109.7
C9Z C6Z H44 109.7
H43 C6Z H44 108.2
C8Z C7Z C2Z 110.0(12)
C8Z C7Z H45 109.7
C2Z C7Z H45 109.7
C8Z C7Z H46 109.7
C2Z C7Z H46 109.7
H45 C7Z H46 108.2
C4Z C8Z C7Z 108.4(10)
C4Z C8Z C10Z 109.9(11)
C7Z C8Z C10Z 108.5(13)
C4Z C8Z H47 110.0
C7Z C8Z H47 110.0
C10Z C8Z H47 110.0
C6Z C9Z C5Z 109.1(8)
C6Z C9Z C10Z 109.4(10)
C5Z C9Z C10Z 109.2(10)
C6Z C9Z H48 109.7
C5Z C9Z H48 109.7
C10Z C9Z H48 109.7
C9Z C10Z C8Z 109.8(12)
C9Z C10Z H49 109.7
C8Z C10Z H49 109.7
C9Z C10Z H50 109.7
C8Z C10Z H50 109.7
H49 C10Z H50 108.2
C9B C1B C6B 105.3(7)
C9B C1B C1Z 131.4(11)
C6B C1B C1Z 122.7(10)
C3B C2B C12B 115.5(7)
C3B C2B C1Z 119.5(7)
C12B C2B C1Z 121.9(7)
C15B C3B C2B 118.4(8)
C15B C3B C4B 107.8(8)
C2B C3B C4B 128.0(9)
C17B C4B C5B 117.7(9)
C17B C4B C3B 106.6(8)
C5B C4B C3B 126.8(9)
C20B C5B C4B 116.4(9)
C20B C5B C6B 116.1(9)
C4B C5B C6B 119.6(9)
C7B C6B C5B 117.0(9)
C7B C6B C1B 107.9(8)
C5B C6B C1B 127.2(9)
C8B C7B C6B 107.9(8)
C8B C7B C22B 120.5(9)
C6B C7B C22B 127.8(10)
C25B C8B C7B 122.2(8)
C25B C8B C9B 124.4(8)
C7B C8B C9B 109.1(8)
C8B C9B C10B 118.3(8)
C8B C9B C1B 107.7(8)
C10B C9B C1B 125.7(10)
C27B C10B C11B 117.0(8)
C27B C10B C9B 115.5(8)
C11B C10B C9B 120.0(9)
C10B C11B C30B 118.6(8)
C10B C11B C12B 127.3(9)
C30B C11B C12B 105.3(8)
C13B C12B C2B 117.9(8)
C13B C12B C11B 107.7(8)
C2B C12B C11B 128.1(9)
C14B C13B C31B 120.1(8)
C14B C13B C12B 124.2(9)
C31B C13B C12B 109.1(8)
C13B C14B C15B 115.8(8)
C13B C14B C34B 117.6(8)
C15B C14B C34B 118.9(8)
C14B C15B C16B 120.7(8)
C14B C15B C3B 122.8(8)
C16B C15B C3B 108.7(8)
C15B C16B C36B 118.6(8)
C15B C16B C17B 107.6(8)
C36B C16B C17B 126.2(8)
C18B C17B C16B 117.4(8)
C18B C17B C4B 125.2(9)
C16B C17B C4B 108.8(8)
C17B C18B C29A 117.2(8)
C17B C18B C38B 118.3(8)
C29A C18B C38B 118.2(7)
C5B C20B C21B 122.3(8)
C5B C20B C29A 124.7(8)
C21B C20B C29A 105.9(7)
C22B C21B C42B 122.5(9)
C22B C21B C20B 123.4(9)
C42B C21B C20B 106.6(8)
C21B C22B C7B 111.6(9)
C21B C22B C23B 119.2(8)
C7B C22B C23B 120.0(10)
C24A C23B C44B 120.9(8)
C24A C23B C22B 118.2(8)
C44B C23B C22B 116.4(8)
C26B C25B C8B 115.5(8)
C26B C25B C24A 122.0(8)
C8B C25B C24A 116.6(7)
C25B C26B C49B 120.3(9)
C25B C26B C27B 121.0(8)
C49B C26B C27B 110.7(8)
C10B C27B C28B 124.8(9)
C10B C27B C26B 123.1(9)
C28B C27B C26B 104.2(8)
C27B C28B C19A 117.5(7)
C27B C28B C50B 109.9(8)
C19A C28B C50B 123.2(8)
C19A C30B C31B 118.3(7)
C19A C30B C11B 123.4(8)
C31B C30B C11B 109.9(8)
C13B C31B C32B 123.3(9)
C13B C31B C30B 107.3(8)
C32B C31B C30B 122.9(9)
C33B C32B C31B 116.7(9)
C33B C32B C54B 119.6(8)
C31B C32B C54B 116.6(8)
C32B C33B C57B 122.0(9)
C32B C33B C34B 121.6(8)
C57B C33B C34B 107.3(8)
C14B C34B C35B 119.8(8)
C14B C34B C33B 120.5(8)
C35B C34B C33B 107.3(7)
C36B C35B C34B 119.9(8)
C36B C35B C58A 120.9(7)
C34B C35B C58A 109.6(6)
C35B C36B C16B 121.7(9)
C35B C36B C37B 117.8(8)
C16B C36B C37B 113.3(8)
C38B C37B C60B 110.1(8)
C38B C37B C36B 121.6(8)
C60B C37B C36B 119.4(8)
C37B C38B C18B 122.5(9)
C37B C38B C39B 108.0(8)
C18B C38B C39B 118.3(9)
C61B C39B C38B 106.8(8)
C61B C39B C52A 120.0(7)
C38B C39B C52A 123.2(8)
C42B C41B C29A 106.5(7)
C42B C41B C52A 121.4(7)
C29A C41B C52A 122.3(6)
C41B C42B C43B 120.0(9)
C41B C42B C21B 110.5(8)
C43B C42B C21B 117.1(9)
C44B C43B C42B 121.3(8)
C44B C43B C65B 110.3(8)
C42B C43B C65B 118.9(9)
C43B C44B C23B 122.3(9)
C43B C44B C45B 106.4(8)
C23B C44B C45B 117.7(9)
C46A C45B C66B 121.4(8)
C46A C45B C44B 120.9(8)
C66B C45B C44B 108.3(8)
C48B C47B C46A 102.4(6)
C48B C47B C24A 123.8(8)
C46A C47B C24A 120.7(5)
C47B C48B C49B 119.6(8)
C47B C48B C70B 113.0(8)
C49B C48B C70B 117.6(9)
C50B C49B C48B 121.0(8)
C50B C49B C26B 107.6(8)
C48B C49B C26B 119.6(9)
C49B C50B C51B 123.2(9)
C49B C50B C28B 107.3(8)
C51B C50B C28B 119.4(9)
C50B C51B C40A 118.0(7)
C50B C51B C71B 116.2(8)
C40A C51B C71B 118.3(8)
C54B C53B C40A 106.2(7)
C54B C53B C19A 120.8(7)
C40A C53B C19A 122.2(6)
C53B C54B C55B 109.9(8)
C53B C54B C32B 121.1(8)
C55B C54B C32B 118.2(9)
C82B C55B C56B 120.0(9)
C82B C55B C54B 106.7(8)
C56B C55B C54B 122.5(9)
C57B C56B C55B 116.7(8)
C57B C56B C75B 117.1(8)
C55B C56B C75B 120.3(9)
C56B C57B C33B 120.0(8)
C56B C57B C58A 121.8(8)
C33B C57B C58A 109.3(7)
C60B C59B C58A 115.0(7)
C60B C59B C76B 120.4(8)
C58A C59B C76B 119.3(7)
C59B C60B C37B 123.3(9)
C59B C60B C61B 118.8(9)
C37B C60B C61B 106.9(8)
C62B C61B C60B 122.3(9)
C62B C61B C39B 120.3(8)
C60B C61B C39B 108.2(8)
C61B C62B C77B 117.6(8)
C61B C62B C63B 120.7(8)
C77B C62B C63B 111.4(8)
C64B C63B C81B 124.3(9)
C64B C63B C62B 120.5(8)
C81B C63B C62B 105.4(8)
C63B C64B C65B 115.0(8)
C63B C64B C52A 120.7(8)
C65B C64B C52A 117.8(7)
C64B C65B C43B 122.3(9)
C64B C65B C66B 121.5(8)
C43B C65B C66B 108.0(8)
C67B C66B C65B 122.1(9)
C67B C66B C45B 120.1(9)
C65B C66B C45B 106.8(8)
C81B C67B C66B 115.5(9)
C81B C67B C68B 119.2(9)
C66B C67B C68B 119.1(9)
C80B C68B C69B 116.1(8)
C80B C68B C67B 118.4(9)
C69B C68B C67B 118.1(8)
C68B C69B C70B 122.2(8)
C68B C69B C46A 122.7(7)
C70B C69B C46A 105.3(7)
C71B C70B C69B 121.2(9)
C71B C70B C48B 123.1(9)
C69B C70B C48B 106.4(8)
C70B C71B C72B 117.6(9)
C70B C71B C51B 118.8(8)
C72B C71B C51B 117.0(9)
C80B C72B C71B 119.9(9)
C80B C72B C73B 107.9(8)
C71B C72B C73B 122.6(9)
C82B C73B C74B 120.8(9)
C82B C73B C72B 118.7(8)
C74B C73B C72B 110.4(8)
C75B C74B C73B 122.0(9)
C75B C74B C79B 123.0(9)
C73B C74B C79B 103.8(8)
C74B C75B C56B 115.9(9)
C74B C75B C76B 117.5(9)
C56B C75B C76B 121.0(8)
C77B C76B C59B 117.9(8)
C77B C76B C75B 118.0(8)
C59B C76B C75B 119.1(8)
C76B C77B C62B 122.3(8)
C76B C77B C78B 121.0(9)
C62B C77B C78B 105.1(9)
C79B C78B C77B 121.8(9)
C79B C78B C81B 119.9(10)
C77B C78B C81B 108.8(9)
C78B C79B C80B 120.8(10)
C78B C79B C74B 117.8(10)
C80B C79B C74B 111.9(9)
C68B C80B C72B 122.5(9)
C68B C80B C79B 121.5(9)
C72B C80B C79B 105.6(9)
C67B C81B C63B 120.6(9)
C67B C81B C78B 120.1(9)
C63B C81B C78B 109.0(9)
C73B C82B C55B 120.3(8)
C73B C82B C40A 123.2(8)
C55B C82B C40A 107.1(7)
C6Y C2Y C7Y 109.5(9)
C6Y C2Y C1Z 108.2(8)
C7Y C2Y C1Z 109.5(9)
C6Y C2Y H51 109.9
C7Y C2Y H51 109.9
C1Z C2Y H51 109.9
C1Z C3Y C4Y 110.4(9)
C1Z C3Y C5Y 108.7(8)
C4Y C3Y C5Y 110.2(10)
C1Z C3Y H52 109.2
C4Y C3Y H52 109.2
C5Y C3Y H52 109.2
C8Y C4Y C3Y 110.2(13)
C8Y C4Y H53 109.6
C3Y C4Y H53 109.6
C8Y C4Y H54 109.6
C3Y C4Y H54 109.6
H53 C4Y H54 108.1
C9Y C5Y C3Y 110.2(10)
C9Y C5Y H55 109.6
C3Y C5Y H55 109.6
C9Y C5Y H56 109.6
C3Y C5Y H56 109.6
H55 C5Y H56 108.1
C2Y C6Y C9Y 110.5(10)
C2Y C6Y H57 109.6
C9Y C6Y H57 109.6
C2Y C6Y H58 109.6
C9Y C6Y H58 109.6
H57 C6Y H58 108.1
C8Y C7Y C2Y 109.6(11)
C8Y C7Y H59 109.7
C2Y C7Y H59 109.7
C8Y C7Y H60 109.7
C2Y C7Y H60 109.7
H59 C7Y H60 108.2
C4Y C8Y C7Y 108.5(10)
C4Y C8Y C10Y 110.9(13)
C7Y C8Y C10Y 108.9(12)
C4Y C8Y H61 109.5
C7Y C8Y H61 109.5
C10Y C8Y H61 109.5
C6Y C9Y C5Y 108.9(8)
C6Y C9Y C10Y 109.3(10)
C5Y C9Y C10Y 108.8(10)
C6Y C9Y H62 110.0
C5Y C9Y H62 110.0
C10Y C9Y H62 110.0
C9Y C10Y C8Y 109.4(13)
C9Y C10Y H63 109.8
C8Y C10Y H63 109.8
C9Y C10Y H64 109.8
C8Y C10Y H64 109.8
H63 C10Y H64 108.2
C2D C1D N1 116.5(4)
C2D C1D H13 108.2
N1 C1D H13 108.2
C2D C1D H14 108.2
N1 C1D H14 108.2
H13 C1D H14 107.3
C1D C2D C3D 111.2(4)
C1D C2D H15 109.4
C3D C2D H15 109.4
C1D C2D H16 109.4
C3D C2D H16 109.4
H15 C2D H16 108.0
C2D C3D C4D 112.4(5)
C2D C3D H17 109.1
C4D C3D H17 109.1
C2D C3D H18 109.1
C4D C3D H18 109.1
H17 C3D H18 107.9
C3D C4D H7 109.5
C3D C4D H8 109.5
H7 C4D H8 109.5
C3D C4D H9 109.5
H7 C4D H9 109.5
H8 C4D H9 109.5
C6D C5D N1 115.8(4)
C6D C5D H19 108.3
N1 C5D H19 108.3
C6D C5D H20 108.3
N1 C5D H20 108.3
H19 C5D H20 107.4
C5D C6D C7D 111.3(4)
C5D C6D H21 109.4
C7D C6D H21 109.4
C5D C6D H22 109.4
C7D C6D H22 109.4
H21 C6D H22 108.0
C8D C7D C6D 111.3(5)
C8D C7D H23 109.4
C6D C7D H23 109.4
C8D C7D H24 109.4
C6D C7D H24 109.4
H23 C7D H24 108.0
C7D C8D H1 109.5
C7D C8D H2 109.5
H1 C8D H2 109.5
C7D C8D H3 109.5
H1 C8D H3 109.5
H2 C8D H3 109.5
C10D C9D N1 115.4(4)
C10D C9D H25 108.4
N1 C9D H25 108.4
C10D C9D H26 108.4
N1 C9D H26 108.4
H25 C9D H26 107.5
C9D C10D C11D 111.6(4)
C9D C10D H27 109.3
C11D C10D H27 109.3
C9D C10D H28 109.3
C11D C10D H28 109.3
H27 C10D H28 108.0
C10D C11D C12D 113.6(5)
C10D C11D H29 108.8
C12D C11D H29 108.8
C10D C11D H30 108.8
C12D C11D H30 108.8
H29 C11D H30 107.7
C11D C12D H10 109.5
C11D C12D H11 109.5
H10 C12D H11 109.5
C11D C12D H12 109.5
H10 C12D H12 109.5
H11 C12D H12 109.5
C14D C13D N1 115.9(4)
C14D C13D H31 108.3
N1 C13D H31 108.3
C14D C13D H32 108.3
N1 C13D H32 108.3
H31 C13D H32 107.4
C13D C14D C15D 110.2(4)
C13D C14D H33 109.6
C15D C14D H33 109.6
C13D C14D H34 109.6
C15D C14D H34 109.6
H33 C14D H34 108.1
C16D C15D C14D 111.2(5)
C16D C15D H35 109.4
C14D C15D H35 109.4
C16D C15D H36 109.4
C14D C15D H36 109.4
H35 C15D H36 108.0
C15D C16D H4 109.5
C15D C16D H5 109.5
H4 C16D H5 109.5
C15D C16D H6 109.5
H4 C16D H6 109.5
H5 C16D H6 109.5
S2 C1S S1 179.4(5)
C13D N1 C5D 108.5(4)
C13D N1 C1D 108.5(4)
C5D N1 C1D 110.7(4)
C13D N1 C9D 112.0(4)
C5D N1 C9D 108.9(4)
C1D N1 C9D 108.3(4)

loop_
_geom_bond_atom_site_label_1
_geom_bond_atom_site_label_2
_geom_bond_distance
C1A C9A 1.446(13)
C1A C6A 1.484(15)
C1A C1Z 1.499(8)
C2A C3A 1.456(10)
C2A C12A 1.468(12)
C2A C1Z 1.513(8)
C3A C15A 1.445(10)
C3A C4A 1.458(9)
C4A C17A 1.452(9)
C4A C5A 1.456(12)
C5A C20A 1.422(11)
C5A C6A 1.473(13)
C6A C7A 1.426(11)
C7A C8A 1.420(12)
C7A C22A 1.432(11)
C8A C25A 1.416(10)
C8A C9A 1.438(11)
C9A C10A 1.443(12)
C10A C27A 1.422(11)
C10A C11A 1.439(11)
C11A C30A 1.445(9)
C11A C12A 1.475(10)
C12A C13A 1.436(9)
C13A C14A 1.405(11)
C13A C31A 1.424(9)
C14A C15A 1.427(10)
C14A C34A 1.439(11)
C15A C16A 1.431(9)
C16A C36A 1.439(11)
C16A C17A 1.443(10)
C17A C18A 1.413(11)
C18A C19A 1.421(9)
C18A C38A 1.436(11)
C19A C30B 1.410(8)
C19A C41A 1.416(7)
C19A C53B 1.434(8)
C19A C28B 1.442(9)
C19A C20A 1.458(8)
C20A C21A 1.447(9)
C21A C22A 1.431(12)
C21A C42A 1.438(10)
C22A C23A 1.458(12)
C23A C24A 1.413(8)
C23A C44A 1.434(12)
C24A C23B 1.413(8)
C24A C47A 1.437(9)
C24A C47B 1.437(9)
C24A C25B 1.491(9)
C24A C25A 1.492(9)
C25A C26A 1.401(12)
C26A C49A 1.426(9)
C26A C27A 1.444(10)
C27A C28A 1.432(9)
C28A C29A 1.442(9)
C28A C50A 1.457(9)
C29A C30A 1.410(8)
C29A C41B 1.416(7)
C29A C18B 1.421(9)
C29A C53A 1.434(8)
C29A C20B 1.458(8)
C30A C31A 1.435(10)
C31A C32A 1.432(10)
C32A C33A 1.378(11)
C32A C54A 1.448(11)
C33A C57A 1.452(9)
C33A C34A 1.459(9)
C34A C35A 1.447(8)
C35A C36A 1.378(11)
C35A C58A 1.448(8)
C36A C37A 1.448(11)
C37A C38A 1.414(10)
C37A C60A 1.435(9)
C38A C39A 1.464(9)
C39A C61A 1.457(9)
C39A C40A 1.472(9)
C40A C53B 1.413(7)
C40A C41A 1.425(8)
C40A C82B 1.425(8)
C40A C51B 1.442(9)
C40A C64A 1.455(8)
C41A C42A 1.407(10)
C42A C43A 1.416(11)
C43A C44A 1.405(10)
C43A C65A 1.440(9)
C44A C45A 1.480(9)
C45A C46A 1.394(8)
C45A C66A 1.453(9)
C46A C45B 1.394(8)
C46A C47B 1.430(8)
C46A C47A 1.430(8)
C46A C69A 1.438(8)
C46A C69B 1.438(8)
C47A C48A 1.398(10)
C48A C49A 1.425(11)
C48A C70A 1.429(10)
C49A C50A 1.402(10)
C50A C51A 1.408(12)
C51A C52A 1.442(9)
C51A C71A 1.515(11)
C52A C53A 1.413(7)
C52A C41B 1.425(8)
C52A C82A 1.425(8)
C52A C64B 1.455(8)
C52A C39B 1.472(9)
C53A C54A 1.400(10)
C54A C55A 1.443(9)
C55A C82A 1.414(9)
C55A C56A 1.441(12)
C56A C57A 1.435(11)
C56A C75A 1.472(12)
C57A C58A 1.453(7)
C58A C59B 1.423(9)
C58A C59A 1.423(9)
C58A C35B 1.448(8)
C58A C57B 1.453(7)
C59A C60A 1.399(11)
C59A C76A 1.453(10)
C60A C61A 1.456(9)
C61A C62A 1.375(11)
C62A C77A 1.443(10)
C62A C63A 1.463(9)
C63A C64A 1.403(11)
C63A C81A 1.431(10)
C64A C65A 1.407(13)
C65A C66A 1.445(10)
C66A C67A 1.426(12)
C67A C81A 1.411(12)
C67A C68A 1.478(12)
C68A C80A 1.400(12)
C68A C69A 1.420(10)
C69A C70A 1.420(9)
C70A C71A 1.395(13)
C71A C72A 1.433(11)
C72A C80A 1.431(9)
C72A C73A 1.445(9)
C73A C82A 1.374(11)
C73A C74A 1.434(10)
C74A C75A 1.418(11)
C74A C79A 1.443(10)
C75A C76A 1.488(12)
C76A C77A 1.407(11)
C77A C78A 1.449(10)
C78A C79A 1.367(9)
C78A C81A 1.468(10)
C79A C80A 1.438(10)
C1Z C1B 1.499(8)
C1Z C3Y 1.507(11)
C1Z C3Z 1.507(11)
C1Z C2B 1.513(8)
C1Z C2Z 1.581(10)
C1Z C2Y 1.581(10)
C2Z C6Z 1.527(11)
C2Z C7Z 1.555(12)
C2Z H37 1.0000
C3Z C4Z 1.529(12)
C3Z C5Z 1.547(11)
C3Z H38 1.0000
C4Z C8Z 1.518(13)
C4Z H39 0.9900
C4Z H40 0.9900
C5Z C9Z 1.537(10)
C5Z H41 0.9900
C5Z H42 0.9900
C6Z C9Z 1.535(11)
C6Z H43 0.9900
C6Z H44 0.9900
C7Z C8Z 1.530(13)
C7Z H45 0.9900
C7Z H46 0.9900
C8Z C10Z 1.558(8)
C8Z H47 1.0000
C9Z C10Z 1.546(9)
C9Z H48 1.0000
C10Z H49 0.9900
C10Z H50 0.9900
C1B C9B 1.446(13)
C1B C6B 1.484(15)
C2B C3B 1.456(10)
C2B C12B 1.468(12)
C3B C15B 1.445(10)
C3B C4B 1.458(10)
C4B C17B 1.452(9)
C4B C5B 1.456(12)
C5B C20B 1.422(11)
C5B C6B 1.473(13)
C6B C7B 1.426(11)
C7B C8B 1.420(12)
C7B C22B 1.432(11)
C8B C25B 1.416(10)
C8B C9B 1.438(11)
C9B C10B 1.443(12)
C10B C27B 1.422(11)
C10B C11B 1.439(11)
C11B C30B 1.445(9)
C11B C12B 1.475(10)
C12B C13B 1.436(9)
C13B C14B 1.405(11)
C13B C31B 1.424(9)
C14B C15B 1.427(10)
C14B C34B 1.439(11)
C15B C16B 1.431(9)
C16B C36B 1.439(11)
C16B C17B 1.443(10)
C17B C18B 1.413(11)
C18B C38B 1.436(11)
C20B C21B 1.447(9)
C21B C22B 1.431(12)
C21B C42B 1.437(10)
C22B C23B 1.458(12)
C23B C44B 1.434(12)
C25B C26B 1.401(12)
C26B C49B 1.427(9)
C26B C27B 1.444(10)
C27B C28B 1.432(9)
C28B C50B 1.457(9)
C30B C31B 1.435(10)
C31B C32B 1.432(10)
C32B C33B 1.378(11)
C32B C54B 1.448(11)
C33B C57B 1.452(9)
C33B C34B 1.459(9)
C34B C35B 1.447(8)
C35B C36B 1.378(11)
C36B C37B 1.448(11)
C37B C38B 1.414(10)
C37B C60B 1.435(9)
C38B C39B 1.464(9)
C39B C61B 1.457(9)
C41B C42B 1.407(10)
C42B C43B 1.416(11)
C43B C44B 1.405(10)
C43B C65B 1.440(9)
C44B C45B 1.480(9)
C45B C66B 1.453(9)
C47B C48B 1.398(10)
C48B C49B 1.425(11)
C48B C70B 1.429(10)
C49B C50B 1.402(10)
C50B C51B 1.408(12)
C51B C71B 1.515(11)
C53B C54B 1.400(10)
C54B C55B 1.443(9)
C55B C82B 1.414(9)
C55B C56B 1.441(12)
C56B C57B 1.435(11)
C56B C75B 1.472(12)
C59B C60B 1.399(11)
C59B C76B 1.453(10)
C60B C61B 1.456(9)
C61B C62B 1.375(11)
C62B C77B 1.443(10)
C62B C63B 1.463(9)
C63B C64B 1.403(11)
C63B C81B 1.431(10)
C64B C65B 1.407(13)
C65B C66B 1.445(10)
C66B C67B 1.426(12)
C67B C81B 1.411(12)
C67B C68B 1.478(12)
C68B C80B 1.400(12)
C68B C69B 1.420(10)
C69B C70B 1.420(9)
C70B C71B 1.395(13)
C71B C72B 1.433(11)
C72B C80B 1.431(9)
C72B C73B 1.445(9)
C73B C82B 1.374(11)
C73B C74B 1.433(10)
C74B C75B 1.418(11)
C74B C79B 1.443(10)
C75B C76B 1.488(12)
C76B C77B 1.407(11)
C77B C78B 1.449(10)
C78B C79B 1.367(9)
C78B C81B 1.468(10)
C79B C80B 1.438(10)
C2Y C6Y 1.527(11)
C2Y C7Y 1.555(12)
C2Y H51 1.0000
C3Y C4Y 1.529(12)
C3Y C5Y 1.547(11)
C3Y H52 1.0000
C4Y C8Y 1.518(13)
C4Y H53 0.9900
C4Y H54 0.9900
C5Y C9Y 1.537(10)
C5Y H55 0.9900
C5Y H56 0.9900
C6Y C9Y 1.535(11)
C6Y H57 0.9900
C6Y H58 0.9900
C7Y C8Y 1.530(13)
C7Y H59 0.9900
C7Y H60 0.9900
C8Y C10Y 1.558(8)
C8Y H61 1.0000
C9Y C10Y 1.546(9)
C9Y H62 1.0000
C10Y H63 0.9900
C10Y H64 0.9900
C1D C2D 1.516(7)
C1D N1 1.527(6)
C1D H13 0.9900
C1D H14 0.9900
C2D C3D 1.518(8)
C2D H15 0.9900
C2D H16 0.9900
C3D C4D 1.519(8)
C3D H17 0.9900
C3D H18 0.9900
C4D H7 0.9800
C4D H8 0.9800
C4D H9 0.9800
C5D C6D 1.523(7)
C5D N1 1.525(7)
C5D H19 0.9900
C5D H20 0.9900
C6D C7D 1.532(8)
C6D H21 0.9900
C6D H22 0.9900
C7D C8D 1.523(8)
C7D H23 0.9900
C7D H24 0.9900
C8D H1 0.9800
C8D H2 0.9800
C8D H3 0.9800
C9D C10D 1.525(7)
C9D N1 1.529(6)
C9D H25 0.9900
C9D H26 0.9900
C10D C11D 1.526(8)
C10D H27 0.9900
C10D H28 0.9900
C11D C12D 1.527(8)
C11D H29 0.9900
C11D H30 0.9900
C12D H10 0.9800
C12D H11 0.9800
C12D H12 0.9800
C13D C14D 1.518(7)
C13D N1 1.521(6)
C13D H31 0.9900
C13D H32 0.9900
C14D C15D 1.522(7)
C14D H33 0.9900
C14D H34 0.9900
C15D C16D 1.520(8)
C15D H35 0.9900
C15D H36 0.9900
C16D H4 0.9800
C16D H5 0.9800
C16D H6 0.9800
C1S S2 1.528(8)
C1S S1 1.537(8)

loop_
_geom_torsion_atom_site_label_1
_geom_torsion_atom_site_label_2
_geom_torsion_atom_site_label_3
_geom_torsion_atom_site_label_4
_geom_torsion
C12A C2A C3A C15A -24.6(14)
C1Z C2A C3A C15A 175.0(9)
C12A C2A C3A C4A 125.0(11)
C1Z C2A C3A C4A -35.5(16)
C15A C3A C4A C17A -6.1(12)
C2A C3A C4A C17A -158.8(10)
C15A C3A C4A C5A 141.2(10)
C2A C3A C4A C5A -11.5(17)
C17A C4A C5A C20A -1.1(15)
C3A C4A C5A C20A -145.9(10)
C17A C4A C5A C6A 144.8(10)
C3A C4A C5A C6A 0.0(16)
C20A C5A C6A C7A 14.9(15)
C4A C5A C6A C7A -132.1(11)
C20A C5A C6A C1A 155.7(10)
C4A C5A C6A C1A 8.7(17)
C9A C1A C6A C7A 13.4(12)
C1Z C1A C6A C7A -172.1(9)
C9A C1A C6A C5A -131.6(11)
C1Z C1A C6A C5A 42.9(16)
C5A C6A C7A C8A 139.9(10)
C1A C6A C7A C8A -8.4(12)
C5A C6A C7A C22A -16.8(17)
C1A C6A C7A C22A -165.1(11)
C6A C7A C8A C25A -157.4(10)
C22A C7A C8A C25A 1.0(17)
C6A C7A C8A C9A 0.5(13)
C22A C7A C8A C9A 158.8(10)
C25A C8A C9A C10A 16.4(17)
C7A C8A C9A C10A -140.5(10)
C25A C8A C9A C1A 164.9(10)
C7A C8A C9A C1A 7.9(12)
C6A C1A C9A C8A -13.1(12)
C1Z C1A C9A C8A 173.0(10)
C6A C1A C9A C10A 133.2(11)
C1Z C1A C9A C10A -40.7(17)
C8A C9A C10A C27A -17.9(15)
C1A C9A C10A C27A -159.8(10)
C8A C9A C10A C11A 132.9(11)
C1A C9A C10A C11A -9.0(16)
C27A C10A C11A C30A 5.4(15)
C9A C10A C11A C30A -143.9(10)
C27A C10A C11A C12A 146.1(10)
C9A C10A C11A C12A -3.2(16)
C3A C2A C12A C13A 24.2(14)
C1Z C2A C12A C13A -176.1(9)
C3A C2A C12A C11A -125.8(11)
C1Z C2A C12A C11A 33.9(16)
C10A C11A C12A C13A -139.0(10)
C30A C11A C12A C13A 4.8(12)
C10A C11A C12A C2A 14.4(17)
C30A C11A C12A C2A 158.2(10)
C2A C12A C13A C14A -11.7(16)
C11A C12A C13A C14A 143.9(10)
C2A C12A C13A C31A -161.1(10)
C11A C12A C13A C31A -5.5(13)
C31A C13A C14A C15A 144.8(11)
C12A C13A C14A C15A -1.8(15)
C31A C13A C14A C34A -5.7(16)
C12A C13A C14A C34A -152.4(10)
C13A C14A C15A C16A -144.1(10)
C34A C14A C15A C16A 5.9(16)
C13A C14A C15A C3A 1.3(16)
C34A C14A C15A C3A 151.3(10)
C2A C3A C15A C14A 12.9(16)
C4A C3A C15A C14A -142.5(10)
C2A C3A C15A C16A 161.4(10)
C4A C3A C15A C16A 5.9(12)
C14A C15A C16A C36A -5.5(16)
C3A C15A C16A C36A -155.3(10)
C14A C15A C16A C17A 146.3(11)
C3A C15A C16A C17A -3.5(13)
C15A C16A C17A C18A -151.0(11)
C36A C16A C17A C18A -0.4(18)
C15A C16A C17A C4A -0.4(13)
C36A C16A C17A C4A 150.3(11)
C5A C4A C17A C18A 1.9(18)
C3A C4A C17A C18A 152.7(11)
C5A C4A C17A C16A -146.7(10)
C3A C4A C17A C16A 4.1(13)
C16A C17A C18A C19A 145.9(10)
C4A C17A C18A C19A 0.8(17)
C16A C17A C18A C38A -5.6(17)
C4A C17A C18A C38A -150.7(12)
C17A C18A C19A C30B 12.0(9)
C38A C18A C19A C30B 162.8(14)
C17A C18A C19A C41A -149.3(10)
C38A C18A C19A C41A 1.5(14)
C17A C18A C19A C53B -160.9(12)
C38A C18A C19A C53B -10.2(10)
C17A C18A C19A C28B -58(2)
C38A C18A C19A C28B 92.4(19)
C17A C18A C19A C20A -4.1(13)
C38A C18A C19A C20A 146.7(10)
C4A C5A C20A C21A 145.0(10)
C6A C5A C20A C21A -3.2(16)
C4A C5A C20A C19A -2.3(16)
C6A C5A C20A C19A -150.4(9)
C30B C19A C20A C5A -8.7(10)
C41A C19A C20A C5A 153.8(10)
C18A C19A C20A C5A 5.1(14)
C53B C19A C20A C5A 106.7(17)
C28B C19A C20A C5A 163.9(14)
C30B C19A C20A C21A -161.2(10)
C41A C19A C20A C21A 1.3(10)
C18A C19A C20A C21A -147.4(8)
C53B C19A C20A C21A -46(2)
C28B C19A C20A C21A 11.4(8)
C5A C20A C21A C22A -9.0(17)
C19A C20A C21A C22A 143.4(10)
C5A C20A C21A C42A -156.6(11)
C19A C20A C21A C42A -4.2(12)
C42A C21A C22A C7A 151.0(11)
C20A C21A C22A C7A 8.3(16)
C42A C21A C22A C23A 0.9(18)
C20A C21A C22A C23A -141.9(11)
C8A C7A C22A C21A -150.0(11)
C6A C7A C22A C21A 4.5(17)
C8A C7A C22A C23A 0.2(17)
C6A C7A C22A C23A 154.7(11)
C21A C22A C23A C24A 147.6(10)
C7A C22A C23A C24A -0.5(16)
C21A C22A C23A C44A -8.1(16)
C7A C22A C23A C44A -156.2(11)
C44A C23A C24A C23B 99(2)
C22A C23A C24A C23B -56(3)
C44A C23A C24A C47A -0.1(14)
C22A C23A C24A C47A -154.9(9)
C44A C23A C24A C47B -10.9(9)
C22A C23A C24A C47B -165.6(12)
C44A C23A C24A C25B 167.0(14)
C22A C23A C24A C25B 12.3(9)
C44A C23A C24A C25A 154.5(9)
C22A C23A C24A C25A -0.2(13)
C7A C8A C25A C26A 151.3(11)
C9A C8A C25A C26A -3.1(16)
C7A C8A C25A C24A -1.7(16)
C9A C8A C25A C24A -156.1(10)
C23B C24A C25A C26A 9.7(10)
C23A C24A C25A C26A -149.4(10)
C47A C24A C25A C26A 6.5(13)
C47B C24A C25A C26A -42(3)
C25B C24A C25A C26A -159.2(12)
C23B C24A C25A C8A 160.4(13)
C23A C24A C25A C8A 1.3(13)
C47A C24A C25A C8A 157.3(9)
C47B C24A C25A C8A 108(3)
C25B C24A C25A C8A -8.4(10)
C8A C25A C26A C49A -154.6(11)
C24A C25A C26A C49A -2.2(17)
C8A C25A C26A C27A -7.0(17)
C24A C25A C26A C27A 145.3(10)
C11A C10A C27A C28A -1.4(16)
C9A C10A C27A C28A 150.5(10)
C11A C10A C27A C26A -143.4(11)
C9A C10A C27A C26A 8.6(16)
C25A C26A C27A C10A 4.2(19)
C49A C26A C27A C10A 154.6(10)
C25A C26A C27A C28A -144.1(11)
C49A C26A C27A C28A 6.3(13)
C10A C27A C28A C29A -2.8(15)
C26A C27A C28A C29A 145.3(9)
C10A C27A C28A C50A -150.6(11)
C26A C27A C28A C50A -2.5(13)
C27A C28A C29A C30A 2.6(13)
C50A C28A C29A C30A 147.0(10)
C27A C28A C29A C41B -157.9(12)
C50A C28A C29A C41B -13.5(10)
C27A C28A C29A C18B -50(2)
C50A C28A C29A C18B 94.5(18)
C27A C28A C29A C53A -148.3(9)
C50A C28A C29A C53A -3.9(14)
C27A C28A C29A C20B 11.2(8)
C50A C28A C29A C20B 155.6(14)
C41B C29A C30A C31A -63(2)
C18B C29A C30A C31A 12.2(9)
C53A C29A C30A C31A 4.0(13)
C28A C29A C30A C31A -146.1(10)
C20B C29A C30A C31A -153.1(12)
C41B C29A C30A C11A 85(2)
C18B C29A C30A C11A 160.0(14)
C53A C29A C30A C11A 151.8(9)
C28A C29A C30A C11A 1.7(14)
C20B C29A C30A C11A -5.2(10)
C10A C11A C30A C29A -5.8(15)
C12A C11A C30A C29A -153.3(9)
C10A C11A C30A C31A 145.0(10)
C12A C11A C30A C31A -2.5(12)
C14A C13A C31A C32A 3.6(18)
C12A C13A C31A C32A 154.3(11)
C14A C13A C31A C30A -146.8(10)
C12A C13A C31A C30A 4.0(13)
C29A C30A C31A C13A 151.6(9)
C11A C30A C31A C13A -0.8(13)
C29A C30A C31A C32A 0.7(17)
C11A C30A C31A C32A -151.8(11)
C13A C31A C32A C33A -0.4(17)
C30A C31A C32A C33A 145.9(11)
C13A C31A C32A C54A -149.9(11)
C30A C31A C32A C54A -3.5(17)
C31A C32A C33A C57A -140.7(11)
C54A C32A C33A C57A 8.4(17)
C31A C32A C33A C34A -0.4(16)
C54A C32A C33A C34A 148.7(11)
C13A C14A C34A C35A 146.0(10)
C15A C14A C34A C35A -3.3(15)
C13A C14A C34A C33A 5.0(16)
C15A C14A C34A C33A -144.3(11)
C32A C33A C34A C14A -1.9(16)
C57A C33A C34A C14A 144.2(10)
C32A C33A C34A C35A -146.1(10)
C57A C33A C34A C35A 0.0(12)
C14A C34A C35A C36A 0.1(16)
C33A C34A C35A C36A 145.1(10)
C14A C34A C35A C58A -144.6(9)
C33A C34A C35A C58A 0.4(12)
C34A C35A C36A C16A 0.4(16)
C58A C35A C36A C16A 140.6(9)
C34A C35A C36A C37A -148.5(10)
C58A C35A C36A C37A -8.3(16)
C15A C16A C36A C35A 2.3(16)
C17A C16A C36A C35A -144.9(11)
C15A C16A C36A C37A 152.2(10)
C17A C16A C36A C37A 5.0(16)
C35A C36A C37A C38A 146.5(11)
C16A C36A C37A C38A -3.5(16)
C35A C36A C37A C60A 6.3(16)
C16A C36A C37A C60A -143.7(10)
C60A C37A C38A C18A 140.8(11)
C36A C37A C38A C18A -2.5(18)
C60A C37A C38A C39A -3.7(14)
C36A C37A C38A C39A -147.1(10)
C17A C18A C38A C37A 7.2(18)
C19A C18A C38A C37A -143.9(10)
C17A C18A C38A C39A 148.7(11)
C19A C18A C38A C39A -2.4(16)
C37A C38A C39A C61A 0.5(13)
C18A C38A C39A C61A -146.7(10)
C37A C38A C39A C40A 145.3(9)
C18A C38A C39A C40A -1.9(16)
C61A C39A C40A C53B 156.4(12)
C38A C39A C40A C53B 16.0(10)
C61A C39A C40A C41A 147.1(9)
C38A C39A C40A C41A 6.8(13)
C61A C39A C40A C82B -14.7(9)
C38A C39A C40A C82B -155.0(14)
C61A C39A C40A C51B 56(2)
C38A C39A C40A C51B -84.4(19)
C61A C39A C40A C64A -0.4(12)
C38A C39A C40A C64A -140.7(10)
C30B C19A C41A C42A 84(2)
C18A C19A C41A C42A 149.5(9)
C53B C19A C41A C42A 162.7(11)
C28B C19A C41A C42A -6.9(8)
C20A C19A C41A C42A 2.1(11)
C30B C19A C41A C40A -61(3)
C18A C19A C41A C40A 4.0(13)
C53B C19A C41A C40A 17.3(8)
C28B C19A C41A C40A -152.4(12)
C20A C19A C41A C40A -143.4(9)
C53B C40A C41A C42A -157.7(13)
C82B C40A C41A C42A -106.1(18)
C51B C40A C41A C42A 9.7(10)
C64A C40A C41A C42A -1.1(13)
C39A C40A C41A C42A -148.0(10)
C53B C40A C41A C19A -17.5(8)
C82B C40A C41A C19A 34(2)
C51B C40A C41A C19A 149.9(11)
C64A C40A C41A C19A 139.0(9)
C39A C40A C41A C19A -7.8(12)
C19A C41A C42A C43A -146.6(10)
C40A C41A C42A C43A -0.6(17)
C19A C41A C42A C21A -4.9(13)
C40A C41A C42A C21A 141.1(9)
C22A C21A C42A C41A -141.5(11)
C20A C21A C42A C41A 5.8(14)
C22A C21A C42A C43A 1.5(17)
C20A C21A C42A C43A 148.8(10)
C41A C42A C43A C44A 143.3(11)
C21A C42A C43A C44A 3.9(17)
C41A C42A C43A C65A -0.8(17)
C21A C42A C43A C65A -140.3(11)
C42A C43A C44A C23A -12.1(18)
C65A C43A C44A C23A 134.3(11)
C42A C43A C44A C45A -150.9(11)
C65A C43A C44A C45A -4.4(13)
C24A C23A C44A C43A -142.2(10)
C22A C23A C44A C43A 13.8(17)
C24A C23A C44A C45A -8.1(16)
C22A C23A C44A C45A 147.9(10)
C43A C44A C45A C46A 149.6(9)
C23A C44A C45A C46A 8.3(16)
C43A C44A C45A C66A 3.6(13)
C23A C44A C45A C66A -137.7(10)
C66A C45A C46A C45B 53(2)
C44A C45A C46A C45B -90(2)
C66A C45A C46A C47B 154.2(11)
C44A C45A C46A C47B 11.5(9)
C66A C45A C46A C47A 142.9(9)
C44A C45A C46A C47A 0.2(14)
C66A C45A C46A C69A 0.9(13)
C44A C45A C46A C69A -141.8(10)
C66A C45A C46A C69B -12.4(8)
C44A C45A C46A C69B -155.1(14)
C45B C46A C47A C48A 5.2(9)
C45A C46A C47A C48A -151.6(9)
C47B C46A C47A C48A -163.7(11)
C69A C46A C47A C48A -5.4(11)
C69B C46A C47A C48A -97.3(15)
C45B C46A C47A C24A 148.0(11)
C45A C46A C47A C24A -8.8(12)
C47B C46A C47A C24A -20.9(8)
C69A C46A C47A C24A 137.4(8)
C69B C46A C47A C24A 46(2)
C23B C24A C47A C48A -12.6(10)
C23A C24A C47A C48A 145.6(10)
C47B C24A C47A C48A 157.4(12)
C25B C24A C47A C48A 107(2)
C25A C24A C47A C48A -9.9(13)
C23B C24A C47A C46A -149.2(11)
C23A C24A C47A C46A 9.0(13)
C47B C24A C47A C46A 20.9(8)
C25B C24A C47A C46A -30(3)
C25A C24A C47A C46A -146.5(8)
C46A C47A C48A C49A 151.3(10)
C24A C47A C48A C49A 9.0(17)
C46A C47A C48A C70A 6.0(13)
C24A C47A C48A C70A -136.3(9)
C47A C48A C49A C50A -142.8(12)
C70A C48A C49A C50A 0.0(18)
C47A C48A C49A C26A -4.1(18)
C70A C48A C49A C26A 138.7(12)
C25A C26A C49A C50A 143.3(12)
C27A C26A C49A C50A -8.0(15)
C25A C26A C49A C48A 0.8(18)
C27A C26A C49A C48A -150.5(11)
C48A C49A C50A C51A 4.5(19)
C26A C49A C50A C51A -138.1(12)
C48A C49A C50A C28A 148.6(11)
C26A C49A C50A C28A 6.0(14)
C27A C28A C50A C49A -2.1(14)
C29A C28A C50A C49A -148.5(10)
C27A C28A C50A C51A 143.8(11)
C29A C28A C50A C51A -2.6(17)
C49A C50A C51A C52A 145.5(11)
C28A C50A C51A C52A 6.3(17)
C49A C50A C51A C71A -5.9(18)
C28A C50A C51A C71A -145.2(11)
C50A C51A C52A C53A -3.5(14)
C71A C51A C52A C53A 147.4(10)
C50A C51A C52A C41B 8.7(10)
C71A C51A C52A C41B 159.6(12)
C50A C51A C52A C82A -149.9(10)
C71A C51A C52A C82A 1.0(13)
C50A C51A C52A C64B -161.3(14)
C71A C51A C52A C64B -10.3(9)
C50A C51A C52A C39B -89.4(18)
C71A C51A C52A C39B 62(2)
C41B C52A C53A C54A -160.5(11)
C82A C52A C53A C54A 2.5(11)
C51A C52A C53A C54A -146.8(9)
C64B C52A C53A C54A -78(2)
C39B C52A C53A C54A 8.8(8)
C41B C52A C53A C29A -16.8(8)
C82A C52A C53A C29A 146.2(8)
C51A C52A C53A C29A -3.2(13)
C64B C52A C53A C29A 66(2)
C39B C52A C53A C29A 152.5(11)
C30A C29A C53A C54A -5.7(13)
C41B C29A C53A C54A 155.1(13)
C18B C29A C53A C54A -12.6(10)
C28A C29A C53A C54A 144.9(10)
C20B C29A C53A C54A 100.5(17)
C30A C29A C53A C52A -143.8(8)
C41B C29A C53A C52A 17.0(8)
C18B C29A C53A C52A -150.7(11)
C28A C29A C53A C52A 6.8(12)
C20B C29A C53A C52A -38(2)
C52A C53A C54A C55A 0.0(13)
C29A C53A C54A C55A -143.9(9)
C52A C53A C54A C32A 146.7(10)
C29A C53A C54A C32A 2.8(16)
C33A C32A C54A C53A -147.4(11)
C31A C32A C54A C53A 1.8(17)
C33A C32A C54A C55A -3.6(17)
C31A C32A C54A C55A 145.6(11)
C53A C54A C55A C82A -2.6(14)
C32A C54A C55A C82A -149.9(10)
C53A C54A C55A C56A 141.0(11)
C32A C54A C55A C56A -6.4(17)
C82A C55A C56A C57A 149.9(10)
C54A C55A C56A C57A 11.3(16)
C82A C55A C56A C75A -2.6(16)
C54A C55A C56A C75A -141.2(11)
C55A C56A C57A C33A -6.6(15)
C75A C56A C57A C33A 146.5(10)
C55A C56A C57A C58A -150.2(9)
C75A C56A C57A C58A 2.9(15)
C32A C33A C57A C56A -3.2(17)
C34A C33A C57A C56A -148.3(10)
C32A C33A C57A C58A 144.7(10)
C34A C33A C57A C58A -0.4(12)
C36A C35A C58A C59B -117.5(14)
C34A C35A C58A C59B 27.9(18)
C36A C35A C58A C59A 1.3(14)
C34A C35A C58A C59A 146.7(8)
C36A C35A C58A C35B -155.9(17)
C34A C35A C58A C35B -10.5(9)
C36A C35A C58A C57B 11.6(10)
C34A C35A C58A C57B 157.0(9)
C36A C35A C58A C57A -146.0(10)
C34A C35A C58A C57A -0.6(10)
C56A C57A C58A C59B -13.8(9)
C33A C57A C58A C59B -160.7(13)
C56A C57A C58A C59A -0.6(13)
C33A C57A C58A C59A -147.5(8)
C56A C57A C58A C35A 147.6(10)
C33A C57A C58A C35A 0.7(11)
C56A C57A C58A C35B 152.9(11)
C33A C57A C58A C35B 6.0(9)
C56A C57A C58A C57B 52(2)
C33A C57A C58A C57B -94.5(19)
C59B C58A C59A C60A 161.0(11)
C35A C58A C59A C60A 7.5(13)
C35B C58A C59A C60A 31.9(19)
C57B C58A C59A C60A -5.9(9)
C57A C58A C59A C60A 150.9(9)
C59B C58A C59A C76A 8.2(10)
C35A C58A C59A C76A -145.3(9)
C35B C58A C59A C76A -120.9(13)
C57B C58A C59A C76A -158.7(14)
C57A C58A C59A C76A -1.9(13)
C58A C59A C60A C37A -9.6(15)
C76A C59A C60A C37A 143.5(11)
C58A C59A C60A C61A -151.4(9)
C76A C59A C60A C61A 1.6(16)
C38A C37A C60A C59A -140.9(11)
C36A C37A C60A C59A 3.0(17)
C38A C37A C60A C61A 5.4(13)
C36A C37A C60A C61A 149.2(10)
C59A C60A C61A C62A -3.3(16)
C37A C60A C61A C62A -150.8(10)
C59A C60A C61A C39A 142.6(10)
C37A C60A C61A C39A -5.0(12)
C38A C39A C61A C62A 149.1(10)
C40A C39A C61A C62A 2.8(15)
C38A C39A C61A C60A 2.8(12)
C40A C39A C61A C60A -143.5(9)
C60A C61A C62A C77A -0.5(15)
C39A C61A C62A C77A -142.4(10)
C60A C61A C62A C63A 140.6(11)
C39A C61A C62A C63A -1.3(16)
C61A C62A C63A C64A -2.8(16)
C77A C62A C63A C64A 140.9(10)
C61A C62A C63A C81A -148.6(10)
C77A C62A C63A C81A -4.9(12)
C81A C63A C64A C65A -9.3(17)
C62A C63A C64A C65A -149.0(10)
C81A C63A C64A C40A 145.0(10)
C62A C63A C64A C40A 5.3(16)
C53B C40A C64A C63A -80(2)
C41A C40A C64A C63A -149.6(9)
C82B C40A C64A C63A 8.2(10)
C51B C40A C64A C63A -162.2(14)
C39A C40A C64A C63A -3.7(13)
C53B C40A C64A C65A 74(2)
C41A C40A C64A C65A 4.2(13)
C82B C40A C64A C65A 162.0(12)
C51B C40A C64A C65A -8.4(9)
C39A C40A C64A C65A 150.1(10)
C63A C64A C65A C43A 149.5(11)
C40A C64A C65A C43A -5.8(17)
C63A C64A C65A C66A 6.8(17)
C40A C64A C65A C66A -148.5(10)
C44A C43A C65A C64A -143.2(12)
C42A C43A C65A C64A 4.2(18)
C44A C43A C65A C66A 3.7(14)
C42A C43A C65A C66A 151.1(11)
C64A C65A C66A C67A 1.9(17)
C43A C65A C66A C67A -145.7(10)
C64A C65A C66A C45A 146.4(11)
C43A C65A C66A C45A -1.2(13)
C46A C45A C66A C67A -3.2(15)
C44A C45A C66A C67A 143.9(10)
C46A C45A C66A C65A -148.7(9)
C44A C45A C66A C65A -1.5(13)
C65A C66A C67A C81A -8.2(15)
C45A C66A C67A C81A -148.1(10)
C65A C66A C67A C68A 142.6(11)
C45A C66A C67A C68A 2.7(15)
C81A C67A C68A C80A 0.3(15)
C66A C67A C68A C80A -149.7(10)
C81A C67A C68A C69A 150.0(10)
C66A C67A C68A C69A 0.1(15)
C80A C68A C69A C70A 8.7(15)
C67A C68A C69A C70A -142.1(10)
C80A C68A C69A C46A 148.5(9)
C67A C68A C69A C46A -2.4(14)
C45B C46A C69A C68A -155.7(14)
C45A C46A C69A C68A 1.9(13)
C47B C46A C69A C68A -92.7(16)
C47A C46A C69A C68A -142.6(9)
C69B C46A C69A C68A 12.7(9)
C45B C46A C69A C70A -10.2(8)
C45A C46A C69A C70A 147.5(8)
C47B C46A C69A C70A 52.9(18)
C47A C46A C69A C70A 2.9(10)
C69B C46A C69A C70A 158.2(9)
C68A C69A C70A C71A -3.9(16)
C46A C69A C70A C71A -148.3(10)
C68A C69A C70A C48A 145.3(10)
C46A C69A C70A C48A 0.8(12)
C47A C48A C70A C71A 143.6(12)
C49A C48A C70A C71A -2.7(19)
C47A C48A C70A C69A -4.4(14)
C49A C48A C70A C69A -150.6(11)
C69A C70A C71A C72A -2.8(17)
C48A C70A C71A C72A -146.7(12)
C69A C70A C71A C51A 145.0(10)
C48A C70A C71A C51A 1.1(18)
C50A C51A C71A C70A 3.1(17)
C52A C51A C71A C70A -148.3(10)
C50A C51A C71A C72A 151.3(11)
C52A C51A C71A C72A 0.0(16)
C70A C71A C72A C80A 4.2(17)
C51A C71A C72A C80A -143.9(10)
C70A C71A C72A C73A 146.2(11)
C51A C71A C72A C73A -1.9(17)
C80A C72A C73A C82A 148.6(10)
C71A C72A C73A C82A 2.8(17)
C80A C72A C73A C74A 4.6(12)
C71A C72A C73A C74A -141.1(11)
C82A C73A C74A C75A -5.4(17)
C72A C73A C74A C75A 138.3(10)
C82A C73A C74A C79A -150.6(11)
C72A C73A C74A C79A -6.9(13)
C73A C74A C75A C56A 8.7(15)
C79A C74A C75A C56A 147.8(11)
C73A C74A C75A C76A -145.7(10)
C79A C74A C75A C76A -6.6(16)
C57A C56A C75A C74A -156.9(10)
C55A C56A C75A C74A -4.6(15)
C57A C56A C75A C76A -2.9(15)
C55A C56A C75A C76A 149.4(10)
C60A C59A C76A C77A 3.6(15)
C58A C59A C76A C77A 155.3(9)
C60A C59A C76A C75A -150.0(10)
C58A C59A C76A C75A 1.8(15)
C74A C75A C76A C77A -0.2(15)
C56A C75A C76A C77A -153.3(10)
C74A C75A C76A C59A 153.8(10)
C56A C75A C76A C59A 0.6(16)
C59A C76A C77A C62A -7.5(16)
C75A C76A C77A C62A 146.7(10)
C59A C76A C77A C78A -148.3(11)
C75A C76A C77A C78A 5.9(16)
C61A C62A C77A C76A 6.0(16)
C63A C62A C77A C76A -139.0(10)
C61A C62A C77A C78A 152.0(11)
C63A C62A C77A C78A 7.0(13)
C76A C77A C78A C79A -5(2)
C62A C77A C78A C79A -151.5(13)
C76A C77A C78A C81A 139.9(11)
C62A C77A C78A C81A -6.4(14)
C77A C78A C79A C80A 141.5(12)
C81A C78A C79A C80A 0(2)
C77A C78A C79A C74A -2(2)
C81A C78A C79A C74A -142.9(11)
C75A C74A C79A C78A 7.5(19)
C73A C74A C79A C78A 153.1(13)
C75A C74A C79A C80A -138.8(11)
C73A C74A C79A C80A 6.8(14)
C69A C68A C80A C72A -7.2(15)
C67A C68A C80A C72A 143.4(10)
C69A C68A C80A C79A -147.9(10)
C67A C68A C80A C79A 2.7(16)
C71A C72A C80A C68A 1.0(16)
C73A C72A C80A C68A -146.1(10)
C71A C72A C80A C79A 146.8(11)
C73A C72A C80A C79A -0.3(12)
C78A C79A C80A C68A -3.0(19)
C74A C79A C80A C68A 142.3(10)
C78A C79A C80A C72A -149.4(13)
C74A C79A C80A C72A -4.1(14)
C66A C67A C81A C63A 5.8(15)
C68A C67A C81A C63A -145.4(10)
C66A C67A C81A C78A 148.2(11)
C68A C67A C81A C78A -3.1(15)
C64A C63A C81A C67A 3.0(17)
C62A C63A C81A C67A 147.2(10)
C64A C63A C81A C78A -143.4(11)
C62A C63A C81A C78A 0.8(13)
C79A C78A C81A C67A 2.9(19)
C77A C78A C81A C67A -143.0(10)
C79A C78A C81A C63A 149.4(13)
C77A C78A C81A C63A 3.5(14)
C74A C73A C82A C55A -2.4(16)
C72A C73A C82A C55A -142.9(10)
C74A C73A C82A C52A 138.7(10)
C72A C73A C82A C52A -1.8(16)
C56A C55A C82A C73A 6.3(16)
C54A C55A C82A C73A 150.4(11)
C56A C55A C82A C52A -140.1(9)
C54A C55A C82A C52A 4.0(12)
C53A C52A C82A C73A -149.8(10)
C41B C52A C82A C73A -105.5(19)
C51A C52A C82A C73A -0.1(14)
C64B C52A C82A C73A 9.8(10)
C39B C52A C82A C73A -156.7(14)
C53A C52A C82A C55A -4.2(11)
C41B C52A C82A C55A 40(2)
C51A C52A C82A C55A 145.5(8)
C64B C52A C82A C55A 155.4(10)
C39B C52A C82A C55A -11.1(8)
C9A C1A C1Z C1B -3(5)
C6A C1A C1Z C1B -176(6)
C9A C1A C1Z C3Y -22.6(15)
C6A C1A C1Z C3Y 164.2(10)
C9A C1A C1Z C3Z -154.6(11)
C6A C1A C1Z C3Z 32.2(13)
C9A C1A C1Z C2B 101.8(11)
C6A C1A C1Z C2B -71.4(10)
C9A C1A C1Z C2A 84.2(11)
C6A C1A C1Z C2A -89.0(10)
C9A C1A C1Z C2Z -27.8(14)
C6A C1A C1Z C2Z 159.0(9)
C9A C1A C1Z C2Y -147.1(11)
C6A C1A C1Z C2Y 39.7(11)
C3A C2A C1Z C1A 82.7(10)
C12A C2A C1Z C1A -75.6(11)
C3A C2A C1Z C1B 90.3(10)
C12A C2A C1Z C1B -68.1(11)
C3A C2A C1Z C3Y -153.2(9)
C12A C2A C1Z C3Y 48.5(12)
C3A C2A C1Z C3Z -40.6(12)
C12A C2A C1Z C3Z 161.0(9)
C3A C2A C1Z C2B -0.8(17)
C12A C2A C1Z C2B -159(3)
C3A C2A C1Z C2Z -163.1(9)
C12A C2A C1Z C2Z 38.6(12)
C3A C2A C1Z C2Y -26.2(14)
C12A C2A C1Z C2Y 175.5(9)
C1A C1Z C2Z C6Z 168.7(9)
C1B C1Z C2Z C6Z 165.5(9)
C3Y C1Z C2Z C6Z 11(4)
C3Z C1Z C2Z C6Z -58.2(10)
C2B C1Z C2Z C6Z 63.1(13)
C2A C1Z C2Z C6Z 69.8(11)
C2Y C1Z C2Z C6Z -74.8(11)
C1A C1Z C2Z C7Z -71.4(11)
C1B C1Z C2Z C7Z -74.7(10)
C3Y C1Z C2Z C7Z 131(5)
C3Z C1Z C2Z C7Z 61.7(10)
C2B C1Z C2Z C7Z -177.0(8)
C2A C1Z C2Z C7Z -170.3(8)
C2Y C1Z C2Z C7Z 45.0(10)
C1A C1Z C3Z C4Z 66.3(11)
C1B C1Z C3Z C4Z 61.9(12)
C3Y C1Z C3Z C4Z -73.8(10)
C2B C1Z C3Z C4Z 161.4(8)
C2A C1Z C3Z C4Z 173.0(8)
C2Z C1Z C3Z C4Z -63.0(10)
C2Y C1Z C3Z C4Z 39(2)
C1A C1Z C3Z C5Z -171.6(8)
C1B C1Z C3Z C5Z -176.0(8)
C3Y C1Z C3Z C5Z 48.3(11)
C2B C1Z C3Z C5Z -76.5(9)
C2A C1Z C3Z C5Z -64.9(11)
C2Z C1Z C3Z C5Z 59.1(9)
C2Y C1Z C3Z C5Z 161(3)
C1Z C3Z C4Z C8Z 63.8(11)
C5Z C3Z C4Z C8Z -58.9(12)
C1Z C3Z C5Z C9Z -62.0(11)
C4Z C3Z C5Z C9Z 59.5(12)
C7Z C2Z C6Z C9Z -60.3(12)
C1Z C2Z C6Z C9Z 58.9(11)
C6Z C2Z C7Z C8Z 60.9(13)
C1Z C2Z C7Z C8Z -60.4(11)
C3Z C4Z C8Z C7Z -60.2(14)
C3Z C4Z C8Z C10Z 58.2(13)
C2Z C7Z C8Z C4Z 59.3(14)
C2Z C7Z C8Z C10Z -60.0(12)
C2Z C6Z C9Z C5Z -59.1(12)
C2Z C6Z C9Z C10Z 60.3(11)
C3Z C5Z C9Z C6Z 59.8(12)
C3Z C5Z C9Z C10Z -59.8(12)
C6Z C9Z C10Z C8Z -59.7(14)
C5Z C9Z C10Z C8Z 59.6(13)
C4Z C8Z C10Z C9Z -58.7(15)
C7Z C8Z C10Z C9Z 59.6(14)
C1A C1Z C1B C9B -8(5)
C3Y C1Z C1B C9B 153.5(11)
C3Z C1Z C1B C9B 22.6(16)
C2B C1Z C1B C9B -83.3(12)
C2A C1Z C1B C9B -101.1(12)
C2Z C1Z C1B C9B 148.1(12)
C2Y C1Z C1B C9B 29.1(14)
C1A C1Z C1B C6B 162(6)
C3Y C1Z C1B C6B -36.3(13)
C3Z C1Z C1B C6B -167.2(9)
C2B C1Z C1B C6B 86.9(10)
C2A C1Z C1B C6B 69.2(11)
C2Z C1Z C1B C6B -41.7(12)
C2Y C1Z C1B C6B -160.6(10)
C1A C1Z C2B C3B -90.8(10)
C1B C1Z C2B C3B -83.5(11)
C3Y C1Z C2B C3B 36.5(13)
C3Z C1Z C2B C3B 149.5(9)
C2A C1Z C2B C3B 5.3(17)
C2Z C1Z C2B C3B 26.3(14)
C2Y C1Z C2B C3B 163.9(9)
C1A C1Z C2B C12B 68.5(12)
C1B C1Z C2B C12B 75.8(11)
C3Y C1Z C2B C12B -164.2(9)
C3Z C1Z C2B C12B -51.1(11)
C2A C1Z C2B C12B 165(3)
C2Z C1Z C2B C12B -174.3(9)
C2Y C1Z C2B C12B -36.7(12)
C12B C2B C3B C15B 25.8(15)
C1Z C2B C3B C15B -173.6(9)
C12B C2B C3B C4B -123.8(12)
C1Z C2B C3B C4B 36.9(16)
C15B C3B C4B C17B 7.0(12)
C2B C3B C4B C17B 159.0(10)
C15B C3B C4B C5B -139.1(11)
C2B C3B C4B C5B 13.0(18)
C17B C4B C5B C20B 3.0(15)
C3B C4B C5B C20B 145.8(11)
C17B C4B C5B C6B -144.9(10)
C3B C4B C5B C6B -2.1(16)
C20B C5B C6B C7B -12.8(15)
C4B C5B C6B C7B 135.2(10)
C20B C5B C6B C1B -157.9(10)
C4B C5B C6B C1B -9.9(17)
C9B C1B C6B C7B -14.2(12)
C1Z C1B C6B C7B 173.4(9)
C9B C1B C6B C5B 133.4(11)
C1Z C1B C6B C5B -39.0(17)
C5B C6B C7B C8B -142.1(10)
C1B C6B C7B C8B 9.3(13)
C5B C6B C7B C22B 15.6(18)
C1B C6B C7B C22B 167.0(12)
C6B C7B C8B C25B 157.1(11)
C22B C7B C8B C25B -2.6(18)
C6B C7B C8B C9B -0.6(13)
C22B C7B C8B C9B -160.3(11)
C25B C8B C9B C10B -15.3(17)
C7B C8B C9B C10B 141.9(10)
C25B C8B C9B C1B -165.6(11)
C7B C8B C9B C1B -8.5(13)
C6B C1B C9B C8B 13.7(12)
C1Z C1B C9B C8B -174.8(10)
C6B C1B C9B C10B -133.9(11)
C1Z C1B C9B C10B 37.7(18)
C8B C9B C10B C27B 15.5(15)
C1B C9B C10B C27B 160.0(11)
C8B C9B C10B C11B -133.4(11)
C1B C9B C10B C11B 11.1(17)
C27B C10B C11B C30B -3.7(15)
C9B C10B C11B C30B 144.7(10)
C27B C10B C11B C12B -146.2(11)
C9B C10B C11B C12B 2.3(17)
C3B C2B C12B C13B -24.8(15)
C1Z C2B C12B C13B 175.0(9)
C3B C2B C12B C11B 123.9(11)
C1Z C2B C12B C11B -36.3(17)
C10B C11B C12B C13B 138.5(11)
C30B C11B C12B C13B -7.8(12)
C10B C11B C12B C2B -12.7(18)
C30B C11B C12B C2B -159.0(10)
C2B C12B C13B C14B 10.3(16)
C11B C12B C13B C14B -144.3(11)
C2B C12B C13B C31B 161.5(10)
C11B C12B C13B C31B 6.9(13)
C31B C13B C14B C15B -144.2(11)
C12B C13B C14B C15B 4.2(16)
C31B C13B C14B C34B 5.0(17)
C12B C13B C14B C34B 153.3(10)
C13B C14B C15B C16B 142.6(10)
C34B C14B C15B C16B -6.1(17)
C13B C14B C15B C3B -3.3(16)
C34B C14B C15B C3B -152.0(10)
C2B C3B C15B C14B -12.2(16)
C4B C3B C15B C14B 143.0(11)
C2B C3B C15B C16B -161.6(10)
C4B C3B C15B C16B -6.4(12)
C14B C15B C16B C36B 4.6(16)
C3B C15B C16B C36B 154.8(10)
C14B C15B C16B C17B -146.9(11)
C3B C15B C16B C17B 3.2(13)
C15B C16B C17B C18B 150.9(11)
C36B C16B C17B C18B 2.1(18)
C15B C16B C17B C4B 1.2(13)
C36B C16B C17B C4B -147.6(11)
C5B C4B C17B C18B -2.1(18)
C3B C4B C17B C18B -151.8(11)
C5B C4B C17B C16B 144.7(10)
C3B C4B C17B C16B -5.0(13)
C16B C17B C18B C29A -146.3(10)
C4B C17B C18B C29A -2.0(17)
C16B C17B C18B C38B 5.4(17)
C4B C17B C18B C38B 149.6(12)
C30A C29A C18B C17B -10.8(9)
C41B C29A C18B C17B 149.3(10)
C53A C29A C18B C17B 161.5(12)
C28A C29A C18B C17B 54(2)
C20B C29A C18B C17B 4.9(13)
C30A C29A C18B C38B -162.5(14)
C41B C29A C18B C38B -2.4(14)
C53A C29A C18B C38B 9.8(10)
C28A C29A C18B C38B -97.8(18)
C20B C29A C18B C38B -146.8(10)
C4B C5B C20B C21B -146.3(10)
C6B C5B C20B C21B 2.7(16)
C4B C5B C20B C29A 0.0(16)
C6B C5B C20B C29A 149.0(10)
C30A C29A C20B C5B 8.8(10)
C41B C29A C20B C5B -152.9(10)
C18B C29A C20B C5B -4.2(14)
C53A C29A C20B C5B -107.2(17)
C28A C29A C20B C5B -163.1(14)
C30A C29A C20B C21B 159.6(10)
C41B C29A C20B C21B -2.1(11)
C18B C29A C20B C21B 146.6(8)
C53A C29A C20B C21B 44(2)
C28A C29A C20B C21B -12.3(8)
C5B C20B C21B C22B 7.1(17)
C29A C20B C21B C22B -144.6(10)
C5B C20B C21B C42B 157.2(11)
C29A C20B C21B C42B 5.5(12)
C42B C21B C22B C7B -151.1(11)
C20B C21B C22B C7B -5.5(17)
C42B C21B C22B C23B -4.0(19)
C20B C21B C22B C23B 141.5(11)
C8B C7B C22B C21B 149.1(11)
C6B C7B C22B C21B -6.1(19)
C8B C7B C22B C23B 2.4(18)
C6B C7B C22B C23B -152.9(12)
C23A C24A C23B C44B -98(2)
C47A C24A C23B C44B 11.4(10)
C47B C24A C23B C44B 2.0(15)
C25B C24A C23B C44B -152.8(10)
C25A C24A C23B C44B -165.4(15)
C23A C24A C23B C22B 57(3)
C47A C24A C23B C22B 166.7(12)
C47B C24A C23B C22B 157.3(10)
C25B C24A C23B C22B 2.4(14)
C25A C24A C23B C22B -10.1(9)
C21B C22B C23B C24A -146.6(10)
C7B C22B C23B C24A -2.3(17)
C21B C22B C23B C44B 9.8(18)
C7B C22B C23B C44B 154.1(12)
C7B C8B C25B C26B -150.9(11)
C9B C8B C25B C26B 3.3(17)
C7B C8B C25B C24A 2.5(16)
C9B C8B C25B C24A 156.8(10)
C23B C24A C25B C26B 149.1(10)
C23A C24A C25B C26B -9.1(10)
C47A C24A C25B C26B 37(3)
C47B C24A C25B C26B -7.0(14)
C25A C24A C25B C26B 159.4(12)
C23B C24A C25B C8B -2.5(14)
C23A C24A C25B C8B -160.7(14)
C47A C24A C25B C8B -114(2)
C47B C24A C25B C8B -158.6(9)
C25A C24A C25B C8B 7.8(10)
C8B C25B C26B C49B 153.2(11)
C24A C25B C26B C49B 1.3(17)
C8B C25B C26B C27B 7.3(17)
C24A C25B C26B C27B -144.6(10)
C11B C10B C27B C28B 0.2(17)
C9B C10B C27B C28B -149.6(11)
C11B C10B C27B C26B 144.2(11)
C9B C10B C27B C26B -5.7(16)
C25B C26B C27B C10B -6.2(18)
C49B C26B C27B C10B -155.0(11)
C25B C26B C27B C28B 143.9(11)
C49B C26B C27B C28B -4.9(13)
C10B C27B C28B C19A 3.6(16)
C26B C27B C28B C19A -145.8(9)
C10B C27B C28B C50B 151.2(11)
C26B C27B C28B C50B 1.8(13)
C30B C19A C28B C27B -3.7(13)
C41A C19A C28B C27B 157.7(12)
C18A C19A C28B C27B 55(2)
C53B C19A C28B C27B 148.3(9)
C20A C19A C28B C27B -11.5(8)
C30B C19A C28B C50B -146.7(10)
C41A C19A C28B C50B 14.7(10)
C18A C19A C28B C50B -88.5(19)
C53B C19A C28B C50B 5.3(14)
C20A C19A C28B C50B -154.5(14)
C41A C19A C30B C31B 63(3)
C18A C19A C30B C31B -12.9(9)
C53B C19A C30B C31B -5.3(14)
C28B C19A C30B C31B 145.2(10)
C20A C19A C30B C31B 151.8(12)
C41A C19A C30B C11B -82(2)
C18A C19A C30B C11B -157.8(14)
C53B C19A C30B C11B -150.2(10)
C28B C19A C30B C11B 0.3(14)
C20A C19A C30B C11B 6.9(10)
C10B C11B C30B C19A 3.6(16)
C12B C11B C30B C19A 153.4(9)
C10B C11B C30B C31B -143.9(11)
C12B C11B C30B C31B 5.9(13)
C14B C13B C31B C32B -2.8(19)
C12B C13B C31B C32B -155.4(12)
C14B C13B C31B C30B 149.4(11)
C12B C13B C31B C30B -3.2(14)
C19A C30B C31B C13B -151.1(9)
C11B C30B C31B C13B -1.8(14)
C19A C30B C31B C32B 1.2(18)
C11B C30B C31B C32B 150.5(12)
C13B C31B C32B C33B 0.9(19)
C30B C31B C32B C33B -147.1(12)
C13B C31B C32B C54B 151.4(12)
C30B C31B C32B C54B 3.4(18)
C31B C32B C33B C57B 141.4(11)
C54B C32B C33B C57B -8.1(18)
C31B C32B C33B C34B -1.4(17)
C54B C32B C33B C34B -151.0(11)
C13B C14B C34B C35B -143.0(10)
C15B C14B C34B C35B 5.2(16)
C13B C14B C34B C33B -5.6(16)
C15B C14B C34B C33B 142.6(11)
C32B C33B C34B C14B 3.9(17)
C57B C33B C34B C14B -143.7(10)
C32B C33B C34B C35B 145.9(11)
C57B C33B C34B C35B -1.6(13)
C14B C34B C35B C36B -3.0(16)
C33B C34B C35B C36B -145.3(10)
C14B C34B C35B C58A 143.6(9)
C33B C34B C35B C58A 1.3(12)
C59B C58A C35B C36B -0.5(14)
C59A C58A C35B C36B 117.2(13)
C35A C58A C35B C36B 158.4(18)
C57B C58A C35B C36B 145.8(10)
C57A C58A C35B C36B -12.0(10)
C59B C58A C35B C34B -146.7(9)
C59A C58A C35B C34B -29.0(18)
C35A C58A C35B C34B 12.2(9)
C57B C58A C35B C34B -0.4(11)
C57A C58A C35B C34B -158.2(10)
C34B C35B C36B C16B 1.6(17)
C58A C35B C36B C16B -141.2(10)
C34B C35B C36B C37B 149.9(10)
C58A C35B C36B C37B 7.1(16)
C15B C16B C36B C35B -2.4(17)
C17B C16B C36B C35B 143.4(12)
C15B C16B C36B C37B -152.0(10)
C17B C16B C36B C37B -6.2(17)
C35B C36B C37B C38B -148.0(11)
C16B C36B C37B C38B 3.0(16)
C35B C36B C37B C60B -4.0(16)
C16B C36B C37B C60B 146.9(10)
C60B C37B C38B C18B -142.7(11)
C36B C37B C38B C18B 4.2(18)
C60B C37B C38B C39B 0.2(14)
C36B C37B C38B C39B 147.2(10)
C17B C18B C38B C37B -8.6(18)
C29A C18B C38B C37B 142.8(10)
C17B C18B C38B C39B -148.0(11)
C29A C18B C38B C39B 3.4(16)
C37B C38B C39B C61B 1.4(13)
C18B C38B C39B C61B 146.1(11)
C37B C38B C39B C52A -143.9(10)
C18B C38B C39B C52A 0.8(17)
C53A C52A C39B C61B -156.6(12)
C41B C52A C39B C61B -146.9(9)
C82A C52A C39B C61B 15.8(9)
C51A C52A C39B C61B -58(2)
C64B C52A C39B C61B 1.7(13)
C53A C52A C39B C38B -15.6(10)
C41B C52A C39B C38B -5.9(14)
C82A C52A C39B C38B 156.8(14)
C51A C52A C39B C38B 82.8(19)
C64B C52A C39B C38B 142.7(10)
C30A C29A C41B C42B -86(2)
C18B C29A C41B C42B -149.3(9)
C53A C29A C41B C42B -163.0(12)
C28A C29A C41B C42B 6.5(9)
C20B C29A C41B C42B -2.3(11)
C30A C29A C41B C52A 60(2)
C18B C29A C41B C52A -3.2(14)
C53A C29A C41B C52A -16.9(8)
C28A C29A C41B C52A 152.6(12)
C20B C29A C41B C52A 143.8(9)
C53A C52A C41B C42B 158.4(13)
C82A C52A C41B C42B 106.2(19)
C51A C52A C41B C42B -9.0(10)
C64B C52A C41B C42B 0.3(14)
C39B C52A C41B C42B 148.2(10)
C53A C52A C41B C29A 17.1(8)
C82A C52A C41B C29A -35(2)
C51A C52A C41B C29A -150.2(11)
C64B C52A C41B C29A -140.9(9)
C39B C52A C41B C29A 7.0(12)
C29A C41B C42B C43B 146.9(10)
C52A C41B C42B C43B 0.4(18)
C29A C41B C42B C21B 5.9(14)
C52A C41B C42B C21B -140.6(9)
C22B C21B C42B C41B 143.3(12)
C20B C21B C42B C41B -7.2(14)
C22B C21B C42B C43B 1.0(18)
C20B C21B C42B C43B -149.5(11)
C41B C42B C43B C44B -142.8(12)
C21B C42B C43B C44B -4.2(18)
C41B C42B C43B C65B 0.4(18)
C21B C42B C43B C65B 139.0(12)
C42B C43B C44B C23B 10.9(19)
C65B C43B C44B C23B -135.1(12)
C42B C43B C44B C45B 150.3(11)
C65B C43B C44B C45B 4.3(15)
C24A C23B C44B C43B 142.3(11)
C22B C23B C44B C43B -13.4(18)
C24A C23B C44B C45B 7.2(17)
C22B C23B C44B C45B -148.6(11)
C45A C46A C45B C66B -52(2)
C47B C46A C45B C66B -142.4(9)
C47A C46A C45B C66B -152.9(12)
C69A C46A C45B C66B 13.4(9)
C69B C46A C45B C66B 0.8(13)
C45A C46A C45B C44B 90(2)
C47B C46A C45B C44B 0.1(14)
C47A C46A C45B C44B -10.4(10)
C69A C46A C45B C44B 155.9(15)
C69B C46A C45B C44B 143.3(10)
C43B C44B C45B C46A -149.9(10)
C23B C44B C45B C46A -8.3(17)
C43B C44B C45B C66B -3.1(14)
C23B C44B C45B C66B 138.5(11)
C45B C46A C47B C48B 151.9(9)
C45A C46A C47B C48B -4.6(8)
C47A C46A C47B C48B 163.4(11)
C69A C46A C47B C48B 103.4(15)
C69B C46A C47B C48B 6.6(11)
C45B C46A C47B C24A 9.5(12)
C45A C46A C47B C24A -147.1(11)
C47A C46A C47B C24A 20.9(8)
C69A C46A C47B C24A -39(2)
C69B C46A C47B C24A -135.9(9)
C23B C24A C47B C48B -144.9(10)
C23A C24A C47B C48B 13.7(10)
C47A C24A C47B C48B -155.2(12)
C25B C24A C47B C48B 12.0(13)
C25A C24A C47B C48B -100(3)
C23B C24A C47B C46A -10.6(13)
C23A C24A C47B C46A 148.0(11)
C47A C24A C47B C46A -20.8(8)
C25B C24A C47B C46A 146.3(8)
C25A C24A C47B C46A 34(3)
C46A C47B C48B C49B -152.0(10)
C24A C47B C48B C49B -11.0(17)
C46A C47B C48B C70B -6.9(13)
C24A C47B C48B C70B 134.0(9)
C47B C48B C49B C50B 142.5(12)
C70B C48B C49B C50B -1.0(18)
C47B C48B C49B C26B 4.2(18)
C70B C48B C49B C26B -139.3(11)
C25B C26B C49B C50B -142.8(12)
C27B C26B C49B C50B 6.3(14)
C25B C26B C49B C48B 0.4(18)
C27B C26B C49B C48B 149.5(11)
C48B C49B C50B C51B -2.7(19)
C26B C49B C50B C51B 139.9(12)
C48B C49B C50B C28B -147.5(11)
C26B C49B C50B C28B -4.9(14)
C27B C28B C50B C49B 1.9(14)
C19A C28B C50B C49B 147.3(10)
C27B C28B C50B C51B -144.5(11)
C19A C28B C50B C51B 0.9(17)
C49B C50B C51B C40A -146.0(11)
C28B C50B C51B C40A -5.2(17)
C49B C50B C51B C71B 3.4(18)
C28B C50B C51B C71B 144.3(11)
C53B C40A C51B C50B 3.2(14)
C41A C40A C51B C50B -9.0(10)
C82B C40A C51B C50B 148.8(10)
C64A C40A C51B C50B 159.1(14)
C39A C40A C51B C50B 91.2(18)
C53B C40A C51B C71B -145.6(9)
C41A C40A C51B C71B -157.8(12)
C82B C40A C51B C71B 0.0(13)
C64A C40A C51B C71B 10.3(9)
C39A C40A C51B C71B -58(2)
C41A C40A C53B C54B 161.5(12)
C82B C40A C53B C54B -0.9(11)
C51B C40A C53B C54B 147.7(9)
C64A C40A C53B C54B 79.6(19)
C39A C40A C53B C54B -8.3(8)
C41A C40A C53B C19A 17.2(8)
C82B C40A C53B C19A -145.2(9)
C51B C40A C53B C19A 3.4(13)
C64A C40A C53B C19A -65(2)
C39A C40A C53B C19A -152.6(12)
C30B C19A C53B C54B 4.9(14)
C41A C19A C53B C54B -156.6(13)
C18A C19A C53B C54B 11.3(10)
C28B C19A C53B C54B -146.7(10)
C20A C19A C53B C54B -100.3(18)
C30B C19A C53B C40A 144.2(9)
C41A C19A C53B C40A -17.3(8)
C18A C19A C53B C40A 150.6(11)
C28B C19A C53B C40A -7.4(12)
C20A C19A C53B C40A 39(2)
C40A C53B C54B C55B -1.5(13)
C19A C53B C54B C55B 143.4(9)
C40A C53B C54B C32B -145.0(10)
C19A C53B C54B C32B -0.1(17)
C33B C32B C54B C53B 145.7(12)
C31B C32B C54B C53B -3.9(18)
C33B C32B C54B C55B 5.1(17)
C31B C32B C54B C55B -144.5(11)
C53B C54B C55B C82B 3.4(14)
C32B C54B C55B C82B 148.1(11)
C53B C54B C55B C56B -140.6(11)
C32B C54B C55B C56B 4.1(17)
C82B C55B C56B C57B -149.3(10)
C54B C55B C56B C57B -9.8(17)
C82B C55B C56B C75B 2.9(16)
C54B C55B C56B C75B 142.4(11)
C55B C56B C57B C33B 6.8(16)
C75B C56B C57B C33B -146.3(11)
C55B C56B C57B C58A 150.7(9)
C75B C56B C57B C58A -2.4(15)
C32B C33B C57B C56B 2.0(17)
C34B C33B C57B C56B 149.4(10)
C32B C33B C57B C58A -146.0(10)
C34B C33B C57B C58A 1.4(12)
C59B C58A C57B C56B -1.3(14)
C59A C58A C57B C56B 13.6(9)
C35A C58A C57B C56B -154.8(11)
C35B C58A C57B C56B -147.9(10)
C57A C58A C57B C56B -53(2)
C59B C58A C57B C33B 146.0(9)
C59A C58A C57B C33B 160.9(13)
C35A C58A C57B C33B -7.5(9)
C35B C58A C57B C33B -0.6(11)
C57A C58A C57B C33B 94.1(19)
C59A C58A C59B C60B -162.0(11)
C35A C58A C59B C60B -32.0(19)
C35B C58A C59B C60B -9.1(13)
C57B C58A C59B C60B -150.5(9)
C57A C58A C59B C60B 6.2(8)
C59A C58A C59B C76B -7.7(10)
C35A C58A C59B C76B 122.2(13)
C35B C58A C59B C76B 145.2(9)
C57B C58A C59B C76B 3.8(14)
C57A C58A C59B C76B 160.5(14)
C58A C59B C60B C37B 12.4(16)
C76B C59B C60B C37B -141.5(11)
C58A C59B C60B C61B 151.7(9)
C76B C59B C60B C61B -2.3(16)
C38B C37B C60B C59B 141.5(12)
C36B C37B C60B C59B -6.3(17)
C38B C37B C60B C61B -1.8(14)
C36B C37B C60B C61B -149.5(10)
C59B C60B C61B C62B 4.1(17)
C37B C60B C61B C62B 149.4(11)
C59B C60B C61B C39B -142.6(10)
C37B C60B C61B C39B 2.6(13)
C38B C39B C61B C62B -150.0(11)
C52A C39B C61B C62B -3.4(16)
C38B C39B C61B C60B -2.5(13)
C52A C39B C61B C60B 144.2(9)
C60B C61B C62B C77B 0.9(16)
C39B C61B C62B C77B 143.8(10)
C60B C61B C62B C63B -141.2(11)
C39B C61B C62B C63B 1.7(16)
C61B C62B C63B C64B 1.8(17)
C77B C62B C63B C64B -142.4(11)
C61B C62B C63B C81B 149.0(10)
C77B C62B C63B C81B 4.8(12)
C81B C63B C64B C65B 7.0(17)
C62B C63B C64B C65B 147.8(11)
C81B C63B C64B C52A -144.2(10)
C62B C63B C64B C52A -3.5(16)
C53A C52A C64B C63B 78(2)
C41B C52A C64B C63B 148.6(10)
C82A C52A C64B C63B -10.2(10)
C51A C52A C64B C63B 159.2(13)
C39B C52A C64B C63B 1.7(14)
C53A C52A C64B C65B -73(2)
C41B C52A C64B C65B -1.9(14)
C82A C52A C64B C65B -160.7(12)
C51A C52A C64B C65B 8.8(10)
C39B C52A C64B C65B -148.8(10)
C63B C64B C65B C43B -149.4(12)
C52A C64B C65B C43B 2.7(18)
C63B C64B C65B C66B -4.7(17)
C52A C64B C65B C66B 147.5(10)
C44B C43B C65B C64B 144.9(12)
C42B C43B C65B C64B -2.0(19)
C44B C43B C65B C66B -4.0(15)
C42B C43B C65B C66B -150.9(11)
C64B C65B C66B C67B -3.5(18)
C43B C65B C66B C67B 145.6(11)
C64B C65B C66B C45B -147.3(11)
C43B C65B C66B C45B 1.8(14)
C46A C45B C66B C67B 2.6(15)
C44B C45B C66B C67B -143.9(11)
C46A C45B C66B C65B 147.3(10)
C44B C45B C66B C65B 0.8(13)
C65B C66B C67B C81B 9.3(16)
C45B C66B C67B C81B 148.5(10)
C65B C66B C67B C68B -142.9(11)
C45B C66B C67B C68B -3.8(15)
C81B C67B C68B C80B -1.0(15)
C66B C67B C68B C80B 150.2(10)
C81B C67B C68B C69B -149.7(10)
C66B C67B C68B C69B 1.5(15)
C80B C68B C69B C70B -6.5(15)
C67B C68B C69B C70B 142.9(10)
C80B C68B C69B C46A -147.4(9)
C67B C68B C69B C46A 2.0(15)
C45B C46A C69B C68B -3.2(13)
C45A C46A C69B C68B 155.3(14)
C47B C46A C69B C68B 142.4(9)
C47A C46A C69B C68B 87.1(17)
C69A C46A C69B C68B -12.8(10)
C45B C46A C69B C70B -149.5(8)
C45A C46A C69B C70B 9.0(8)
C47B C46A C69B C70B -3.9(11)
C47A C46A C69B C70B -59.2(18)
C69A C46A C69B C70B -159.2(9)
C68B C69B C70B C71B 0.5(17)
C46A C69B C70B C71B 147.0(10)
C68B C69B C70B C48B -147.1(10)
C46A C69B C70B C48B -0.5(12)
C47B C48B C70B C71B -141.9(12)
C49B C48B C70B C71B 3.9(18)
C47B C48B C70B C69B 4.9(14)
C49B C48B C70B C69B 150.7(11)
C69B C70B C71B C72B 5.4(17)
C48B C70B C71B C72B 147.5(11)
C69B C70B C71B C51B -145.2(11)
C48B C70B C71B C51B -3.1(18)
C50B C51B C71B C70B -0.5(17)
C40A C51B C71B C70B 148.8(10)
C50B C51B C71B C72B -151.3(11)
C40A C51B C71B C72B -2.0(16)
C70B C71B C72B C80B -5.0(17)
C51B C71B C72B C80B 146.1(11)
C70B C71B C72B C73B -147.2(11)
C51B C71B C72B C73B 3.9(17)
C80B C72B C73B C82B -149.9(10)
C71B C72B C73B C82B -3.9(17)
C80B C72B C73B C74B -4.2(13)
C71B C72B C73B C74B 141.8(11)
C82B C73B C74B C75B 6.2(17)
C72B C73B C74B C75B -138.7(10)
C82B C73B C74B C79B 150.8(11)
C72B C73B C74B C79B 5.9(13)
C73B C74B C75B C56B -9.0(16)
C79B C74B C75B C56B -146.8(11)
C73B C74B C75B C76B 144.9(10)
C79B C74B C75B C76B 7.2(16)
C57B C56B C75B C74B 156.6(10)
C55B C56B C75B C74B 4.5(16)
C57B C56B C75B C76B 3.6(16)
C55B C56B C75B C76B -148.5(11)
C60B C59B C76B C77B -4.4(16)
C58A C59B C76B C77B -157.2(9)
C60B C59B C76B C75B 150.4(10)
C58A C59B C76B C75B -2.5(15)
C74B C75B C76B C77B 0.9(15)
C56B C75B C76B C77B 153.5(11)
C74B C75B C76B C59B -153.8(10)
C56B C75B C76B C59B -1.2(16)
C59B C76B C77B C62B 9.7(16)
C75B C76B C77B C62B -145.3(10)
C59B C76B C77B C78B 147.3(11)
C75B C76B C77B C78B -7.7(16)
C61B C62B C77B C76B -8.0(16)
C63B C62B C77B C76B 137.4(11)
C61B C62B C77B C78B -151.2(11)
C63B C62B C77B C78B -5.8(13)
C76B C77B C78B C79B 7(2)
C62B C77B C78B C79B 150.7(14)
C76B C77B C78B C81B -139.2(11)
C62B C77B C78B C81B 4.5(14)
C77B C78B C79B C80B -142.6(12)
C81B C78B C79B C80B 0(2)
C77B C78B C79B C74B 1(2)
C81B C78B C79B C74B 143.6(12)
C75B C74B C79B C78B -8(2)
C73B C74B C79B C78B -152.3(13)
C75B C74B C79B C80B 138.5(11)
C73B C74B C79B C80B -5.6(14)
C69B C68B C80B C72B 6.9(16)
C67B C68B C80B C72B -142.4(10)
C69B C68B C80B C79B 146.8(11)
C67B C68B C80B C79B -2.5(16)
C71B C72B C80B C68B -1.2(17)
C73B C72B C80B C68B 145.9(10)
C71B C72B C80B C79B -146.5(12)
C73B C72B C80B C79B 0.6(13)
C78B C79B C80B C68B 3(2)
C74B C79B C80B C68B -142.5(11)
C78B C79B C80B C72B 148.7(14)
C74B C79B C80B C72B 3.2(15)
C66B C67B C81B C63B -7.0(15)
C68B C67B C81B C63B 145.2(10)
C66B C67B C81B C78B -148.2(11)
C68B C67B C81B C78B 4.0(16)
C64B C63B C81B C67B -1.1(17)
C62B C63B C81B C67B -146.7(10)
C64B C63B C81B C78B 143.8(12)
C62B C63B C81B C78B -1.7(13)
C79B C78B C81B C67B -3.5(19)
C77B C78B C81B C67B 143.4(11)
C79B C78B C81B C63B -148.7(13)
C77B C78B C81B C63B -1.8(14)
C74B C73B C82B C55B 1.8(17)
C72B C73B C82B C55B 143.8(10)
C74B C73B C82B C40A -140.3(10)
C72B C73B C82B C40A 1.8(16)
C56B C55B C82B C73B -6.2(16)
C54B C55B C82B C73B -151.3(11)
C56B C55B C82B C40A 141.2(10)
C54B C55B C82B C40A -3.8(12)
C53B C40A C82B C73B 149.3(10)
C41A C40A C82B C73B 105.9(18)
C51B C40A C82B C73B 0.1(14)
C64A C40A C82B C73B -8.8(10)
C39A C40A C82B C73B 157.6(14)
C53B C40A C82B C55B 3.0(11)
C41A C40A C82B C55B -40(2)
C51B C40A C82B C55B -146.2(9)
C64A C40A C82B C55B -155.0(10)
C39A C40A C82B C55B 11.3(8)
C1A C1Z C2Y C6Y -165.1(8)
C1B C1Z C2Y C6Y -169.9(8)
C3Y C1Z C2Y C6Y 61.8(10)
C3Z C1Z C2Y C6Y -9(2)
C2B C1Z C2Y C6Y -71.4(10)
C2A C1Z C2Y C6Y -63.4(12)
C2Z C1Z C2Y C6Y 73.7(10)
C1A C1Z C2Y C7Y 75.5(9)
C1B C1Z C2Y C7Y 70.8(10)
C3Y C1Z C2Y C7Y -57.5(9)
C3Z C1Z C2Y C7Y -129(3)
C2B C1Z C2Y C7Y 169.3(8)
C2A C1Z C2Y C7Y 177.3(8)
C2Z C1Z C2Y C7Y -45.7(10)
C1A C1Z C3Y C4Y -63.8(13)
C1B C1Z C3Y C4Y -66.6(12)
C3Z C1Z C3Y C4Y 74.4(10)
C2B C1Z C3Y C4Y -172.6(9)
C2A C1Z C3Y C4Y -163.2(9)
C2Z C1Z C3Y C4Y -39(4)
C2Y C1Z C3Y C4Y 58.9(11)
C1A C1Z C3Y C5Y 175.2(9)
C1B C1Z C3Y C5Y 172.4(9)
C3Z C1Z C3Y C5Y -46.5(11)
C2B C1Z C3Y C5Y 66.5(12)
C2A C1Z C3Y C5Y 75.8(10)
C2Z C1Z C3Y C5Y -160(6)
C2Y C1Z C3Y C5Y -62.0(10)
C1Z C3Y C4Y C8Y -62.3(12)
C5Y C3Y C4Y C8Y 57.8(13)
C1Z C3Y C5Y C9Y 61.7(12)
C4Y C3Y C5Y C9Y -59.4(12)
C7Y C2Y C6Y C9Y 59.2(12)
C1Z C2Y C6Y C9Y -60.1(11)
C6Y C2Y C7Y C8Y -59.8(12)
C1Z C2Y C7Y C8Y 58.7(11)
C3Y C4Y C8Y C7Y 61.7(14)
C3Y C4Y C8Y C10Y -57.8(13)
C2Y C7Y C8Y C4Y -60.5(14)
C2Y C7Y C8Y C10Y 60.3(13)
C2Y C6Y C9Y C5Y 59.3(12)
C2Y C6Y C9Y C10Y -59.4(12)
C3Y C5Y C9Y C6Y -59.0(12)
C3Y C5Y C9Y C10Y 60.0(12)
C6Y C9Y C10Y C8Y 59.7(14)
C5Y C9Y C10Y C8Y -59.1(13)
C4Y C8Y C10Y C9Y 58.7(15)
C7Y C8Y C10Y C9Y -60.6(15)
N1 C1D C2D C3D -173.1(4)
C1D C2D C3D C4D -174.9(5)
N1 C5D C6D C7D -169.0(4)
C5D C6D C7D C8D -172.3(5)
N1 C9D C10D C11D 156.2(5)
C9D C10D C11D C12D 65.0(6)
N1 C13D C14D C15D 175.1(4)
C13D C14D C15D C16D 166.4(5)
C14D C13D N1 C5D -170.6(4)
C14D C13D N1 C1D 69.1(5)
C14D C13D N1 C9D -50.4(6)
C6D C5D N1 C13D -51.7(6)
C6D C5D N1 C1D 67.2(6)
C6D C5D N1 C9D -173.9(4)
C2D C1D N1 C13D -178.8(4)
C2D C1D N1 C5D 62.3(6)
C2D C1D N1 C9D -57.0(6)
C10D C9D N1 C13D -52.1(6)
C10D C9D N1 C5D 67.9(6)
C10D C9D N1 C1D -171.7(4)
